data_7704795
loop_
_publ_author_name
'Li, Ge'
'Zhao, Xiaoxi'
'Han, Qingxin'
'Wang, Li'
'Liu, Weisheng'

_publ_section_title
;
 Radii-dependent self-assembly of chiral lanthanide complexes: synthesis,
 chirality, and single-molecule magnet behavior.
;
_journal_issue 29
_journal_name_full 'Dalton transactions (Cambridge, England : 2003)'
_journal_page_first 10120
_journal_page_last 10126
_journal_paper_doi 10.1039/d0dt01711f
_journal_volume 49
_journal_year 2020
_chemical_absolute_configuration ad
_chemical_formula_moiety 'C96 H88 La3 N12 O24, 7(H2 O), N O3, 4(C2 H3 N)'
_chemical_formula_sum 'C104 H114 La3 N17 O34'
_chemical_formula_weight 2562.85
_space_group_crystal_system orthorhombic
_space_group_IT_number 19
_space_group_name_Hall 'P 2ac 2ab'
_space_group_name_H-M_alt 'P 21 21 21'
_atom_sites_solution_hydrogens mixed
_atom_sites_solution_primary direct
_audit_creation_date 2020-06-24
_audit_creation_method
;
Olex2 1.3
(compiled 2020.02.04 svn.rd84adfe8 for OlexSys, GUI svn.r6032)
;
_audit_update_record
;
2020-06-25 deposited with the CCDC.	2020-07-02 downloaded from the CCDC.
;
_cell_angle_alpha 90
_cell_angle_beta 90
_cell_angle_gamma 90
_cell_formula_units_Z 4
_cell_length_a 14.6403(11)
_cell_length_b 26.197(2)
_cell_length_c 29.383(2)
_cell_measurement_reflns_used 9810
_cell_measurement_temperature 296(2)
_cell_measurement_theta_max 30.486
_cell_measurement_theta_min 2.199
_cell_volume 11269.3(14)
_computing_cell_refinement 'SAINT v7.68A (Bruker, 2009)'
_computing_data_collection 'SAINT v7.68A (Bruker, 2009)'
_computing_data_reduction 'SAINT v7.68A (Bruker, 2009)'
_computing_molecular_graphics 'Olex2 1.3 (Dolomanov et al., 2009)'
_computing_publication_material 'Olex2 1.3 (Dolomanov et al., 2009)'
_computing_structure_refinement 'SHELXL 2018/3 (Sheldrick, 2015)'
_computing_structure_solution 'SIR2004 (Burla et al.,  2007)'
_diffrn_ambient_temperature 296.15
_diffrn_measured_fraction_theta_full 0.997
_diffrn_measured_fraction_theta_max 0.998
_diffrn_measurement_device_type Bruker
_diffrn_radiation_type MoK\a
_diffrn_radiation_wavelength 0.71073
_diffrn_reflns_av_R_equivalents 0.0348
_diffrn_reflns_av_unetI/netI 0.0468
_diffrn_reflns_Laue_measured_fraction_full 0.997
_diffrn_reflns_Laue_measured_fraction_max 0.998
_diffrn_reflns_limit_h_max 17
_diffrn_reflns_limit_h_min -18
_diffrn_reflns_limit_k_max 32
_diffrn_reflns_limit_k_min -31
_diffrn_reflns_limit_l_max 22
_diffrn_reflns_limit_l_min -36
_diffrn_reflns_number 62056
_diffrn_reflns_point_group_measured_fraction_full 0.998
_diffrn_reflns_point_group_measured_fraction_max 0.998
_diffrn_reflns_theta_full 25.242
_diffrn_reflns_theta_max 26.021
_diffrn_reflns_theta_min 1.554
_exptl_absorpt_coefficient_mu 1.203
_exptl_absorpt_correction_T_max 0.7462
_exptl_absorpt_correction_T_min 0.5693
_exptl_absorpt_correction_type multi-scan
_exptl_absorpt_process_details
'SADABS-2008/1 (Bruker,2008) was used for absorption correction. wR2(int) was 0.1277 before and 0.0592 after correction. The Ratio of minimum to maximum transmission is 0.7629. The \l/2 correction factor is 0.0015.'
_exptl_crystal_colour yellow
_exptl_crystal_colour_primary yellow
_exptl_crystal_density_diffrn 1.511
_exptl_crystal_description block
_exptl_crystal_F_000 5200
_exptl_crystal_size_max 0.13
_exptl_crystal_size_mid 0.12
_exptl_crystal_size_min 0.1
_refine_diff_density_max 1.102
_refine_diff_density_min -0.566
_refine_diff_density_rms 0.087
_refine_ls_abs_structure_details
;
 Flack x determined using 8918 quotients [(I+)-(I-)]/[(I+)+(I-)]
 (Parsons, Flack and Wagner, Acta Cryst. B69 (2013) 249-259).
;
_refine_ls_abs_structure_Flack -0.002(4)
_refine_ls_extinction_method none
_refine_ls_goodness_of_fit_ref 1.062
_refine_ls_hydrogen_treatment mixed
_refine_ls_matrix_type full
_refine_ls_number_parameters 1461
_refine_ls_number_reflns 22165
_refine_ls_number_restraints 80
_refine_ls_restrained_S_all 1.068
_refine_ls_R_factor_all 0.0369
_refine_ls_R_factor_gt 0.0327
_refine_ls_shift/su_max 0.002
_refine_ls_shift/su_mean 0.000
_refine_ls_structure_factor_coef Fsqd
_refine_ls_weighting_details 'w=1/[\s^2^(Fo^2^)+(0.0413P)^2^+7.1446P] where P=(Fo^2^+2Fc^2^)/3'
_refine_ls_weighting_scheme calc
_refine_ls_wR_factor_gt 0.0812
_refine_ls_wR_factor_ref 0.0833
_reflns_Friedel_coverage 0.847
_reflns_Friedel_fraction_full 0.999
_reflns_Friedel_fraction_max 0.999
_reflns_number_gt 20739
_reflns_number_total 22165
_reflns_threshold_expression 'I > 2\s(I)'
_cod_data_source_file d0dt01711f2.cif
_cod_data_source_block 1b
_cod_depositor_comments 'Adding full bibliography for 7704793--7704796.cif.'
_cod_original_cell_volume 11269.5(15)
_cod_database_code 7704795
_shelx_shelxl_version_number 2018/3
_shelx_space_group_comment
;
The symmetry employed for this shelxl refinement is uniquely defined
by the following loop, which should always be used as a source of
symmetry information in preference to the above space-group names.
They are only intended as comments.
;
_shelx_estimated_absorpt_t_max 0.889
_shelx_estimated_absorpt_t_min 0.859
_olex2_refinement_description
;
1. Fixed Uiso
 At 1.2 times of:
  All C(H) groups, All N(H) groups
 At 1.5 times of:
  All C(H,H,H) groups, All O(H) groups, All O(H,H) groups
2. Restrained distances
 O12-H12
 0.85 with sigma of 0.01
 O16-H16
 0.85 with sigma of 0.01
 O29-N13 = N13-O28
 1.2 with sigma of 0.02
 O28-O29 = O29-O30
 2.2 with sigma of 0.02
 N13-O30
 1.2 with sigma of 0.02
 C39-H12
 1.891536 with sigma of 0.02
 La1-H12
 3.253467 with sigma of 0.02
 C55-H16
 1.895934 with sigma of 0.02
 La3-H16
 3.163865 with sigma of 0.02
3. Uiso/Uaniso restraints and constraints
Uanis(C97) \\sim Ueq, Uanis(N14) \\sim Ueq, Uanis(C98) \\sim Ueq: with sigma of
0.01 and sigma for terminal atoms of 0.02
Uanis(N13) \\sim Ueq: with sigma of 0.01 and sigma for terminal atoms of 0.02
Uanis(N13) \\sim Ueq, Uanis(O28) \\sim Ueq, Uanis(O29) \\sim Ueq, Uanis(O30)
\\sim Ueq: with sigma of 0.01 and sigma for terminal atoms of 0.02
4. Rigid body (RIGU) restrains
 N14, C97, C98
 with sigma for 1-2 distances of 0.004 and sigma for 1-3 distances of 0.004
 O28, O29, O30, N13
 with sigma for 1-2 distances of 0.004 and sigma for 1-3 distances of 0.004
5. Others
 Fixed Sof: O26(0.5) H26A(0.5) H26B(0.5) O34(0.5) H34A(0.5) H34B(0.5) O35(0.5)
 H35A(0.5) H35B(0.5) O36(0.5) H36A(0.5) H36B(0.5)
6.a Riding coordinates:
 O25(H25A,H25B), O26(H26A,H26B), O27(H27A,H27B), O31(H31A,H31B), O32(H32D,
 H32E), O33(H33A,H33B), O34(H34A,H34B), O35(H35A,H35B), O36(H36A,H36B)
6.b Ternary CH refined with riding coordinates:
 C9(H9), C24(H24A), C39(H39), C55(H55), C71(H71), C87(H87)
6.c Aromatic/amide H refined with riding coordinates:
 N2(H2), N4(H4A), N10(H10), N12(H12A), C3(H3), C5(H5), C6(H6), C7(H7), C8(H8A),
  C11(H11), C15(H15), C16(H16A), C17(H17), C19(H19), C20(H20A), C21(H21),
 C22(H22), C23(H23), C26(H26), C28(H28), C29(H29), C30(H30), C34(H34), C35(H35),
  C36(H36), C37(H37), C38(H38), C41(H41), C43(H43), C44(H44), C45(H45),
 C50(H50), C51(H51), C52(H52), C53(H53), C54(H54), C57(H57), C59(H59), C60(H60),
  C61(H61), C66(H66), C67(H67), C68(H68), C69(H69), C70(H70), C73(H73),
 C77(H77), C78(H78), C79(H79), C82(H82), C83(H83), C84(H84), C85(H85), C86(H86),
  C89(H89), C91(H91), C92(H92), C93(H93)
6.d Idealised Me refined as rotating group:
 C18(H18A,H18B,H18C), C32(H32A,H32B,H32C), C48(H48A,H48B,H48C), C64(H64A,H64B,
 H64C), C80(H80A,H80B,H80C), C96(H96A,H96B,H96C), C98(H98A,H98B,H98C),
 C100(H10A,H10B,H10C), C102(H10D,H10E,H10F), C104(H10G,H10H,H10I)
6.e Idealised tetrahedral OH refined as rotating group:
 O4(H4), O8(H8), O20(H20), O24(H24)
;
_olex2_submission_special_instructions 'No special instructions were received'

loop_
_space_group_symop_operation_xyz
'x, y, z'
'-x+1/2, -y, z+1/2'
'x+1/2, -y+1/2, -z'
'-x, y+1/2, -z+1/2'

loop_
_atom_site_label
_atom_site_type_symbol
_atom_site_fract_x
_atom_site_fract_y
_atom_site_fract_z
_atom_site_U_iso_or_equiv
_atom_site_adp_type
_atom_site_occupancy
_atom_site_site_symmetry_order
_atom_site_calc_flag
_atom_site_refinement_flags_posn
_atom_site_refinement_flags_adp
_atom_site_refinement_flags_occupancy
_atom_site_disorder_assembly
_atom_site_disorder_group
La1 La 0.98708(2) 0.43543(2) 0.55862(2) 0.01667(8) Uani 1 1 d D . . . .
La2 La 0.93345(2) 0.45798(2) 0.68866(2) 0.01551(8) Uani 1 1 d . . . . .
La3 La 0.83518(2) 0.55307(2) 0.78096(2) 0.01608(8) Uani 1 1 d D . . . .
O1 O 0.9589(4) 0.28369(18) 0.47043(16) 0.0354(12) Uani 1 1 d . . . . .
O2 O 0.9977(4) 0.37686(17) 0.49479(14) 0.0306(11) Uani 1 1 d . . . . .
O3 O 1.0977(3) 0.51189(17) 0.54988(16) 0.0284(11) Uani 1 1 d . . . . .
O4 O 1.1416(4) 0.6153(2) 0.4731(2) 0.0465(14) Uani 1 1 d . . . . .
H4 H 1.093439 0.630065 0.467587 0.070 Uiso 1 1 calc R U . . .
O5 O 1.0543(3) 0.53871(16) 0.67846(14) 0.0241(9) Uani 1 1 d . . . . .
O6 O 0.9489(3) 0.50208(15) 0.61493(14) 0.0196(9) Uani 1 1 d . . . . .
O7 O 0.8259(3) 0.42317(17) 0.52314(15) 0.0284(10) Uani 1 1 d . . . . .
O8 O 0.7051(4) 0.47374(19) 0.43004(15) 0.0336(11) Uani 1 1 d . . . . .
H8 H 0.697253 0.456419 0.407124 0.050 Uiso 1 1 calc R U . . .
O9 O 0.7198(3) 0.49753(16) 0.82711(14) 0.0241(10) Uani 1 1 d . . . . .
O10 O 0.8221(3) 0.45835(15) 0.76150(13) 0.0197(9) Uani 1 1 d . . . . .
O11 O 0.8924(3) 0.39427(15) 0.62470(14) 0.0179(9) Uani 1 1 d . . . . .
O12 O 0.9875(3) 0.33438(15) 0.57037(14) 0.0223(9) Uani 1 1 d D . . . .
H12 H 0.992(4) 0.3145(10) 0.5470(9) 0.033 Uiso 1 1 d D U . . .
O13 O 1.1580(3) 0.40345(16) 0.55985(15) 0.0233(9) Uani 1 1 d . . . . .
O14 O 1.0669(3) 0.42160(16) 0.63601(14) 0.0214(9) Uani 1 1 d . . . . .
O15 O 0.9857(3) 0.50151(15) 0.76398(13) 0.0193(9) Uani 1 1 d . . . . .
O16 O 0.9255(3) 0.51080(17) 0.84720(14) 0.0259(10) Uani 1 1 d D . . . .
H16 H 0.939(3) 0.5285(15) 0.8710(11) 0.039 Uiso 1 1 d D U . . .
O17 O 0.7606(3) 0.46813(15) 0.65339(14) 0.0220(9) Uani 1 1 d . . . . .
O18 O 0.8469(3) 0.53779(15) 0.69836(13) 0.0190(9) Uani 1 1 d . . . . .
O19 O 0.9643(3) 0.61967(16) 0.79131(15) 0.0244(10) Uani 1 1 d . . . . .
O20 O 0.9909(3) 0.75299(16) 0.78016(17) 0.0310(10) Uani 1 1 d . . . . .
H20 H 1.024732 0.775367 0.789995 0.047 Uiso 1 1 calc R U . . .
O21 O 0.9613(3) 0.60522(18) 0.91278(15) 0.0290(10) Uani 1 1 d . . . . .
O22 O 0.8233(3) 0.59055(16) 0.85794(14) 0.0230(9) Uani 1 1 d . . . . .
O23 O 0.6726(3) 0.55277(16) 0.74552(14) 0.0251(9) Uani 1 1 d . . . . .
O24 O 0.5070(3) 0.64176(19) 0.70418(18) 0.0390(12) Uani 1 1 d . . . . .
H24 H 0.511343 0.654927 0.678954 0.059 Uiso 1 1 calc R U . . .
N1 N 1.0392(4) 0.4747(2) 0.47184(19) 0.0256(12) Uani 1 1 d . . . . .
N2 N 1.0726(4) 0.5244(2) 0.47515(18) 0.0267(12) Uani 1 1 d . . . . .
H2 H 1.074357 0.544214 0.451850 0.032 Uiso 1 1 calc R U . . .
N3 N 0.8785(3) 0.51774(19) 0.53052(17) 0.0206(11) Uani 1 1 d . . . . .
N4 N 0.8142(4) 0.5039(2) 0.49781(18) 0.0253(12) Uani 1 1 d . . . . .
H4A H 0.792935 0.525477 0.478449 0.030 Uiso 1 1 calc R U . . .
N5 N 0.8684(4) 0.36734(19) 0.71047(17) 0.0209(11) Uani 1 1 d . . . . .
N6 N 0.8986(4) 0.32987(19) 0.67938(17) 0.0224(11) Uani 1 1 d . . . . .
N7 N 1.0550(4) 0.42469(19) 0.78161(17) 0.0244(11) Uani 1 1 d . . . . .
N8 N 1.0719(4) 0.41980(19) 0.73409(17) 0.0241(11) Uani 1 1 d . . . . .
N9 N 0.8531(3) 0.63655(18) 0.72310(17) 0.0197(10) Uani 1 1 d . . . . .
N10 N 0.9029(4) 0.6764(2) 0.74253(18) 0.0231(12) Uani 1 1 d . . . . .
H10 H 0.897630 0.707430 0.733288 0.028 Uiso 1 1 calc R U . . .
N11 N 0.7138(3) 0.6345(2) 0.79362(18) 0.0226(11) Uani 1 1 d . . . . .
N12 N 0.6440(3) 0.6357(2) 0.76140(18) 0.0239(12) Uani 1 1 d . . . . .
H12A H 0.612679 0.662922 0.756492 0.029 Uiso 1 1 calc R U . . .
C1 C 0.9667(4) 0.5518(2) 0.6131(2) 0.0203(12) Uani 1 1 d . . . . .
C2 C 1.2297(5) 0.5991(3) 0.5407(3) 0.0379(18) Uani 1 1 d . . . . .
C3 C 1.3036(6) 0.6217(4) 0.5193(3) 0.058(3) Uani 1 1 d . . . . .
H3 H 1.298233 0.631767 0.489105 0.070 Uiso 1 1 calc R U . . .
C4 C 0.6202(5) 0.4490(3) 0.4981(2) 0.0332(16) Uani 1 1 d . . . . .
C5 C 1.3841(7) 0.6294(5) 0.5417(5) 0.082(4) Uani 1 1 d . . . . .
H5 H 1.433367 0.643860 0.526462 0.098 Uiso 1 1 calc R U . . .
C6 C 1.3924(7) 0.6160(5) 0.5866(5) 0.081(4) Uani 1 1 d . . . . .
H6 H 1.446711 0.622381 0.601966 0.097 Uiso 1 1 calc R U . . .
C7 C 1.3210(7) 0.5932(4) 0.6087(4) 0.067(3) Uani 1 1 d . . . . .
H7 H 1.326857 0.584089 0.639180 0.081 Uiso 1 1 calc R U . . .
C8 C 1.2395(6) 0.5838(4) 0.5857(3) 0.051(2) Uani 1 1 d . . . . .
H8A H 1.191757 0.567271 0.600434 0.061 Uiso 1 1 calc R U . . .
C9 C 1.1382(5) 0.5947(3) 0.5169(3) 0.0375(18) Uani 1 1 d . . . . .
H9 H 1.094392 0.615070 0.534343 0.045 Uiso 1 1 calc R U . . .
C10 C 1.1018(4) 0.5398(3) 0.5156(2) 0.0273(14) Uani 1 1 d . . . . .
C11 C 1.0354(4) 0.4573(3) 0.4309(2) 0.0239(13) Uani 1 1 d . . . . .
H11 H 1.046840 0.480164 0.407342 0.029 Uiso 1 1 calc R U . . .
C12 C 1.0150(4) 0.4057(2) 0.4187(2) 0.0249(14) Uani 1 1 d . . . . .
C13 C 0.9958(4) 0.3676(2) 0.4516(2) 0.0228(13) Uani 1 1 d . . . . .
C14 C 0.9765(5) 0.3175(2) 0.4358(2) 0.0279(14) Uani 1 1 d . . . . .
C15 C 0.9789(5) 0.3056(3) 0.3903(2) 0.0339(16) Uani 1 1 d . . . . .
H15 H 0.966982 0.272342 0.380857 0.041 Uiso 1 1 calc R U . . .
C16 C 0.9991(5) 0.3431(3) 0.3584(2) 0.0379(18) Uani 1 1 d . . . . .
H16A H 1.000186 0.335006 0.327590 0.045 Uiso 1 1 calc R U . . .
C17 C 1.0173(5) 0.3920(3) 0.3721(2) 0.0309(15) Uani 1 1 d . . . . .
H17 H 1.031422 0.416629 0.350417 0.037 Uiso 1 1 calc R U . . .
C18 C 0.9276(7) 0.2339(3) 0.4577(3) 0.053(2) Uani 1 1 d . . . . .
H18A H 0.872725 0.236933 0.440087 0.079 Uiso 1 1 calc R U . . .
H18B H 0.915452 0.214255 0.484635 0.079 Uiso 1 1 calc R U . . .
H18C H 0.973773 0.217133 0.439964 0.079 Uiso 1 1 calc R U . . .
C19 C 0.5960(5) 0.4132(4) 0.5302(3) 0.044(2) Uani 1 1 d . . . . .
H19 H 0.631009 0.383874 0.533855 0.052 Uiso 1 1 calc R U . . .
C20 C 0.5183(6) 0.4209(4) 0.5575(3) 0.060(3) Uani 1 1 d . . . . .
H20A H 0.501386 0.396728 0.579112 0.072 Uiso 1 1 calc R U . . .
C21 C 0.4678(6) 0.4645(5) 0.5520(3) 0.063(3) Uani 1 1 d . . . . .
H21 H 0.416254 0.469425 0.569951 0.076 Uiso 1 1 calc R U . . .
C22 C 0.4914(7) 0.5012(5) 0.5206(3) 0.066(3) Uani 1 1 d . . . . .
H22 H 0.456504 0.530590 0.517413 0.079 Uiso 1 1 calc R U . . .
C23 C 0.5691(6) 0.4934(3) 0.4934(3) 0.046(2) Uani 1 1 d . . . . .
H23 H 0.586355 0.518049 0.472317 0.056 Uiso 1 1 calc R U . . .
C24 C 0.7055(5) 0.4414(3) 0.4692(2) 0.0291(15) Uani 1 1 d . . . . .
H24A H 0.710047 0.405573 0.459775 0.035 Uiso 1 1 calc R U . . .
C25 C 0.7881(4) 0.4557(3) 0.4984(2) 0.0233(13) Uani 1 1 d . . . . .
C26 C 0.8769(4) 0.5650(2) 0.5426(2) 0.0226(13) Uani 1 1 d . . . . .
H26 H 0.838543 0.587319 0.527025 0.027 Uiso 1 1 calc R U . . .
C27 C 0.9323(5) 0.5848(2) 0.5793(2) 0.0226(13) Uani 1 1 d . . . . .
C28 C 0.9479(5) 0.6368(2) 0.5824(2) 0.0299(15) Uani 1 1 d . . . . .
H28 H 0.921863 0.658379 0.560898 0.036 Uiso 1 1 calc R U . . .
C29 C 1.0007(5) 0.6576(2) 0.6165(2) 0.0328(16) Uani 1 1 d . . . . .
H29 H 1.011035 0.692555 0.617594 0.039 Uiso 1 1 calc R U . . .
C30 C 1.0382(4) 0.6257(2) 0.6492(2) 0.0271(15) Uani 1 1 d . . . . .
H30 H 1.074406 0.639408 0.672156 0.033 Uiso 1 1 calc R U . . .
C31 C 1.0221(4) 0.5737(2) 0.6480(2) 0.0208(12) Uani 1 1 d . . . . .
C32 C 1.1232(4) 0.5559(3) 0.7094(2) 0.0304(15) Uani 1 1 d . . . . .
H32A H 1.096355 0.578230 0.731534 0.046 Uiso 1 1 calc R U . . .
H32B H 1.169744 0.573863 0.692878 0.046 Uiso 1 1 calc R U . . .
H32C H 1.149856 0.526992 0.724532 0.046 Uiso 1 1 calc R U . . .
C33 C 0.8477(5) 0.2834(2) 0.5809(2) 0.0245(14) Uani 1 1 d . . . . .
C34 C 0.8140(6) 0.2377(3) 0.5988(3) 0.047(2) Uani 1 1 d . . . . .
H34 H 0.842915 0.222909 0.623707 0.056 Uiso 1 1 calc R U . . .
C35 C 0.7395(7) 0.2145(4) 0.5804(3) 0.062(3) Uani 1 1 d . . . . .
H35 H 0.717669 0.184457 0.593353 0.074 Uiso 1 1 calc R U . . .
C36 C 0.6957(5) 0.2349(3) 0.5427(3) 0.0397(18) Uani 1 1 d . . . . .
H36 H 0.645482 0.218622 0.529816 0.048 Uiso 1 1 calc R U . . .
C37 C 0.7286(6) 0.2800(3) 0.5247(3) 0.0417(19) Uani 1 1 d . . . . .
H37 H 0.700429 0.294215 0.499334 0.050 Uiso 1 1 calc R U . . .
C38 C 0.8021(5) 0.3041(3) 0.5439(2) 0.0353(17) Uani 1 1 d . . . . .
H38 H 0.821909 0.335018 0.531800 0.042 Uiso 1 1 calc R U . . .
C39 C 0.9314(4) 0.3082(2) 0.60233(19) 0.0193(12) Uani 1 1 d D . . . .
H39 H 0.968013 0.281478 0.616929 0.023 Uiso 1 1 calc R U . . .
C40 C 0.9059(4) 0.3476(2) 0.6381(2) 0.0185(13) Uani 1 1 d . . . . .
C41 C 0.8255(5) 0.3466(2) 0.7444(2) 0.0271(15) Uani 1 1 d . . . . .
H41 H 0.824175 0.311122 0.745090 0.033 Uiso 1 1 calc R U . . .
C42 C 0.7792(5) 0.3728(2) 0.7817(2) 0.0299(15) Uani 1 1 d . . . . .
C43 C 0.7269(6) 0.3409(3) 0.8102(3) 0.050(2) Uani 1 1 d . . . . .
H43 H 0.729314 0.305781 0.805958 0.060 Uiso 1 1 calc R U . . .
C44 C 0.6728(7) 0.3601(3) 0.8439(3) 0.053(2) Uani 1 1 d . . . . .
H44 H 0.639525 0.338312 0.862560 0.064 Uiso 1 1 calc R U . . .
C45 C 0.6682(6) 0.4128(3) 0.8499(3) 0.047(2) Uani 1 1 d . . . . .
H45 H 0.630233 0.426605 0.872070 0.056 Uiso 1 1 calc R U . . .
C46 C 0.7200(5) 0.4443(2) 0.8228(2) 0.0285(15) Uani 1 1 d . . . . .
C47 C 0.7782(4) 0.4255(2) 0.7869(2) 0.0237(13) Uani 1 1 d . . . . .
C48 C 0.6426(4) 0.5192(3) 0.8499(3) 0.0299(15) Uani 1 1 d . . . . .
H48A H 0.647091 0.512524 0.881985 0.045 Uiso 1 1 calc R U . . .
H48B H 0.587551 0.504196 0.838265 0.045 Uiso 1 1 calc R U . . .
H48C H 0.641403 0.555387 0.844862 0.045 Uiso 1 1 calc R U . . .
C49 C 1.0824(5) 0.4904(3) 0.8672(2) 0.0286(15) Uani 1 1 d . . . . .
C50 C 1.1346(5) 0.5305(3) 0.8512(2) 0.0361(17) Uani 1 1 d . . . . .
H50 H 1.117925 0.547039 0.824475 0.043 Uiso 1 1 calc R U . . .
C51 C 1.2115(5) 0.5462(4) 0.8747(3) 0.046(2) Uani 1 1 d . . . . .
H51 H 1.247446 0.572565 0.863373 0.055 Uiso 1 1 calc R U . . .
C52 C 1.2344(5) 0.5223(4) 0.9150(3) 0.047(2) Uani 1 1 d . . . . .
H52 H 1.284863 0.533488 0.931397 0.057 Uiso 1 1 calc R U . . .
C53 C 1.1834(6) 0.4825(4) 0.9309(3) 0.053(2) Uani 1 1 d . . . . .
H53 H 1.199865 0.466565 0.958008 0.064 Uiso 1 1 calc R U . . .
C54 C 1.1080(6) 0.4656(4) 0.9073(3) 0.046(2) Uani 1 1 d . . . . .
H54 H 1.074349 0.438027 0.918021 0.055 Uiso 1 1 calc R U . . .
C55 C 0.9969(4) 0.4738(2) 0.8429(2) 0.0245(13) Uani 1 1 d D . . . .
H55 H 0.976114 0.441369 0.855858 0.029 Uiso 1 1 calc R U . . .
C56 C 1.0125(4) 0.4668(2) 0.79140(19) 0.0217(13) Uani 1 1 d . . . . .
C57 C 1.1428(4) 0.3923(2) 0.7255(2) 0.0244(14) Uani 1 1 d . . . . .
H57 H 1.170956 0.377185 0.750451 0.029 Uiso 1 1 calc R U . . .
C58 C 1.1837(4) 0.3822(2) 0.6818(2) 0.0237(13) Uani 1 1 d . . . . .
C59 C 1.2700(5) 0.3576(3) 0.6830(3) 0.0326(16) Uani 1 1 d . . . . .
H59 H 1.292876 0.346469 0.710785 0.039 Uiso 1 1 calc R U . . .
C60 C 1.3204(5) 0.3498(3) 0.6445(2) 0.0316(16) Uani 1 1 d . . . . .
H60 H 1.377482 0.334335 0.646171 0.038 Uiso 1 1 calc R U . . .
C61 C 1.2842(4) 0.3657(3) 0.6019(2) 0.0261(14) Uani 1 1 d . . . . .
H61 H 1.317879 0.361263 0.575334 0.031 Uiso 1 1 calc R U . . .
C62 C 1.1989(4) 0.3878(2) 0.6003(2) 0.0210(13) Uani 1 1 d . . . . .
C63 C 1.1459(4) 0.3983(2) 0.6397(2) 0.0204(13) Uani 1 1 d . . . . .
C64 C 1.2102(6) 0.3972(3) 0.5190(2) 0.042(2) Uani 1 1 d . . . . .
H64A H 1.225804 0.361830 0.515320 0.063 Uiso 1 1 calc R U . . .
H64B H 1.265047 0.417139 0.521022 0.063 Uiso 1 1 calc R U . . .
H64C H 1.174760 0.408352 0.493428 0.063 Uiso 1 1 calc R U . . .
C65 C 1.1177(4) 0.6916(2) 0.7759(2) 0.0265(14) Uani 1 1 d . . . . .
C66 C 1.1439(5) 0.7095(3) 0.7335(2) 0.0328(16) Uani 1 1 d . . . . .
H66 H 1.105660 0.730839 0.716914 0.039 Uiso 1 1 calc R U . . .
C67 C 1.2287(5) 0.6948(3) 0.7162(3) 0.0403(18) Uani 1 1 d . . . . .
H67 H 1.246984 0.706893 0.687889 0.048 Uiso 1 1 calc R U . . .
C68 C 1.2856(6) 0.6630(3) 0.7398(3) 0.046(2) Uani 1 1 d . . . . .
H68 H 1.341743 0.653559 0.727649 0.056 Uiso 1 1 calc R U . . .
C69 C 1.2590(5) 0.6452(3) 0.7818(3) 0.0441(19) Uani 1 1 d . . . . .
H69 H 1.297342 0.623535 0.798033 0.053 Uiso 1 1 calc R U . . .
C70 C 1.1760(5) 0.6593(3) 0.8001(3) 0.0350(16) Uani 1 1 d . . . . .
H70 H 1.158688 0.647201 0.828557 0.042 Uiso 1 1 calc R U . . .
C71 C 1.0234(4) 0.7049(2) 0.7941(2) 0.0243(14) Uani 1 1 d . . . . .
H71 H 1.024592 0.703521 0.827415 0.029 Uiso 1 1 calc R U . . .
C72 C 0.9589(4) 0.6635(2) 0.7762(2) 0.0213(13) Uani 1 1 d . . . . .
C73 C 0.8192(4) 0.6452(2) 0.6839(2) 0.0236(13) Uani 1 1 d . . . . .
H73 H 0.824318 0.677860 0.671704 0.028 Uiso 1 1 calc R U . . .
C74 C 0.7734(4) 0.6064(2) 0.6578(2) 0.0203(13) Uani 1 1 d . . . . .
C75 C 0.7895(4) 0.5542(2) 0.66682(19) 0.0193(12) Uani 1 1 d . . . . .
C76 C 0.7419(4) 0.5174(2) 0.6399(2) 0.0202(13) Uani 1 1 d . . . . .
C77 C 0.6859(4) 0.5315(3) 0.6049(2) 0.0252(14) Uani 1 1 d . . . . .
H77 H 0.655554 0.506811 0.587908 0.030 Uiso 1 1 calc R U . . .
C78 C 0.6744(5) 0.5832(3) 0.5946(2) 0.0274(14) Uani 1 1 d . . . . .
H78 H 0.637238 0.592730 0.570401 0.033 Uiso 1 1 calc R U . . .
C79 C 0.7176(5) 0.6203(3) 0.6202(2) 0.0290(15) Uani 1 1 d . . . . .
H79 H 0.710075 0.654537 0.612748 0.035 Uiso 1 1 calc R U . . .
C80 C 0.7032(4) 0.4285(3) 0.6356(3) 0.0323(16) Uani 1 1 d . . . . .
H80A H 0.713619 0.425144 0.603445 0.048 Uiso 1 1 calc R U . . .
H80B H 0.640363 0.437132 0.640862 0.048 Uiso 1 1 calc R U . . .
H80C H 0.717226 0.396876 0.650436 0.048 Uiso 1 1 calc R U . . .
C81 C 0.4822(4) 0.5522(3) 0.7129(2) 0.0295(14) Uani 1 1 d . . . . .
C82 C 0.4589(7) 0.5175(4) 0.6796(3) 0.060(3) Uani 1 1 d . . . . .
H82 H 0.490467 0.517004 0.652159 0.072 Uiso 1 1 calc R U . . .
C83 C 0.3873(8) 0.4829(4) 0.6873(4) 0.074(3) Uani 1 1 d . . . . .
H83 H 0.367470 0.461608 0.663968 0.089 Uiso 1 1 calc R U . . .
C84 C 0.3469(6) 0.4807(4) 0.7292(3) 0.059(3) Uani 1 1 d . . . . .
H84 H 0.303426 0.455723 0.735211 0.071 Uiso 1 1 calc R U . . .
C85 C 0.3694(6) 0.5142(3) 0.7616(3) 0.046(2) Uani 1 1 d . . . . .
H85 H 0.340427 0.513074 0.789791 0.055 Uiso 1 1 calc R U . . .
C86 C 0.4363(5) 0.5508(3) 0.7531(2) 0.0383(17) Uani 1 1 d . . . . .
H86 H 0.449896 0.574719 0.775478 0.046 Uiso 1 1 calc R U . . .
C87 C 0.5511(5) 0.5936(3) 0.7039(2) 0.0288(15) Uani 1 1 d . . . . .
H87 H 0.577277 0.588039 0.673597 0.035 Uiso 1 1 calc R U . . .
C88 C 0.6278(4) 0.5923(3) 0.7384(2) 0.0234(14) Uani 1 1 d . . . . .
C89 C 0.7213(4) 0.6746(2) 0.8185(2) 0.0258(14) Uani 1 1 d . . . . .
H89 H 0.681192 0.701449 0.813340 0.031 Uiso 1 1 calc R U . . .
C90 C 0.7890(4) 0.6803(2) 0.8545(2) 0.0245(14) Uani 1 1 d . . . . .
C91 C 0.8049(5) 0.7291(3) 0.8727(2) 0.0299(15) Uani 1 1 d . . . . .
H91 H 0.769622 0.756441 0.862773 0.036 Uiso 1 1 calc R U . . .
C92 C 0.8703(5) 0.7374(3) 0.9045(2) 0.0302(16) Uani 1 1 d . . . . .
H92 H 0.878671 0.769809 0.916637 0.036 Uiso 1 1 calc R U . . .
C93 C 0.9254(5) 0.6967(3) 0.9190(2) 0.0325(16) Uani 1 1 d . . . . .
H93 H 0.971902 0.702567 0.939864 0.039 Uiso 1 1 calc R U . . .
C94 C 0.9110(4) 0.6475(3) 0.9023(2) 0.0251(14) Uani 1 1 d . . . . .
C95 C 0.8396(4) 0.6376(2) 0.8703(2) 0.0212(13) Uani 1 1 d . . . . .
C96 C 1.0427(5) 0.6131(3) 0.9392(3) 0.0384(18) Uani 1 1 d . . . . .
H96A H 1.084400 0.634240 0.922454 0.058 Uiso 1 1 calc R U . . .
H96B H 1.070950 0.580738 0.945393 0.058 Uiso 1 1 calc R U . . .
H96C H 1.027202 0.629485 0.967358 0.058 Uiso 1 1 calc R U . . .
O25 O 0.7323(6) 0.5937(3) 0.4529(3) 0.091(3) Uani 1 1 d . . . . .
H25A H 0.775726 0.613425 0.445811 0.136 Uiso 1 1 d R U . . .
H25B H 0.691986 0.612495 0.463461 0.136 Uiso 1 1 d R U . . .
O26 O 0.5844(10) 0.6503(6) 0.4801(5) 0.080(5) Uani 0.5 1 d . . P . .
H26A H 0.598162 0.677185 0.495098 0.121 Uiso 0.5 1 d R U P . .
H26B H 0.533152 0.639644 0.473888 0.121 Uiso 0.5 1 d R U P . .
O27 O 0.6422(8) 0.7447(4) 0.7246(4) 0.129(4) Uani 1 1 d . . . . .
H27A H 0.632275 0.775514 0.714598 0.194 Uiso 1 1 d R U . . .
H27B H 0.621075 0.748534 0.751288 0.194 Uiso 1 1 d R U . . .
O28 O 1.0063(11) 0.6948(7) 0.4772(5) 0.204(7) Uani 1 1 d D U . . .
O29 O 0.8488(9) 0.6820(5) 0.4707(5) 0.151(4) Uani 1 1 d D U . . .
O30 O 0.9425(12) 0.6275(7) 0.4449(7) 0.213(7) Uani 1 1 d D U . . .
N13 N 0.9328(14) 0.6687(8) 0.4664(7) 0.171(7) Uani 1 1 d D U . . .
O31 O 0.3310(6) 0.7285(3) 0.2834(5) 0.145(5) Uani 1 1 d . . . . .
H31A H 0.282937 0.713355 0.274470 0.218 Uiso 1 1 d R U . . .
H31B H 0.358257 0.704525 0.294690 0.218 Uiso 1 1 d R U . . .
O32 O 0.4386(8) 0.6642(3) 0.3337(3) 0.122(4) Uani 1 1 d . . . . .
H32D H 0.491707 0.678839 0.337990 0.183 Uiso 1 1 d R U . . .
H32E H 0.441317 0.634809 0.318080 0.183 Uiso 1 1 d R U . . .
O33 O 0.5485(6) 0.7137(3) 0.6401(3) 0.082(2) Uani 1 1 d . . . . .
H33A H 0.595448 0.715919 0.623177 0.123 Uiso 1 1 d R U . . .
H33B H 0.555668 0.741829 0.652527 0.123 Uiso 1 1 d R U . . .
O34 O 0.3003(10) 0.7498(5) 0.4522(5) 0.076(4) Uani 0.5 1 d . . P . .
H34A H 0.337364 0.725435 0.457305 0.114 Uiso 0.5 1 d R U P . .
H34B H 0.294934 0.764755 0.479565 0.114 Uiso 0.5 1 d R U P . .
O35 O 0.6114(12) 0.7216(5) 0.5513(4) 0.079(5) Uani 0.5 1 d . . P . .
H35A H 0.571343 0.745155 0.548107 0.118 Uiso 0.5 1 d R U P . .
H35B H 0.646043 0.746905 0.545547 0.118 Uiso 0.5 1 d R U P . .
O36 O 0.4154(13) 0.6734(7) 0.4285(5) 0.100(6) Uani 0.5 1 d . . P . .
H36A H 0.416978 0.666383 0.401958 0.150 Uiso 0.5 1 d R U P . .
H36B H 0.457038 0.691673 0.434408 0.150 Uiso 0.5 1 d R U P . .
N14 N 0.1064(14) 0.7834(9) 0.6357(7) 0.193(8) Uani 1 1 d . U . . .
C97 C 0.1476(16) 0.7600(8) 0.6057(8) 0.150(7) Uani 1 1 d . U . . .
C98 C 0.2122(14) 0.7349(6) 0.5750(6) 0.151(7) Uani 1 1 d . U . . .
H98A H 0.225977 0.757223 0.549986 0.227 Uiso 1 1 calc R U . . .
H98B H 0.185543 0.703937 0.563535 0.227 Uiso 1 1 calc R U . . .
H98C H 0.267304 0.727004 0.591176 0.227 Uiso 1 1 calc R U . . .
N15 N 0.5658(7) 0.3263(4) 0.6351(4) 0.096(3) Uani 1 1 d . . . . .
C99 C 0.6044(7) 0.3010(4) 0.6592(4) 0.067(3) Uani 1 1 d . . . . .
C100 C 0.6567(10) 0.2679(5) 0.6889(5) 0.107(5) Uani 1 1 d . . . . .
H10A H 0.662234 0.234796 0.675264 0.160 Uiso 1 1 calc R U . . .
H10B H 0.626089 0.264935 0.717692 0.160 Uiso 1 1 calc R U . . .
H10C H 0.716401 0.282188 0.693505 0.160 Uiso 1 1 calc R U . . .
N16 N 0.4599(9) 0.3324(5) 0.7578(5) 0.124(5) Uani 1 1 d . . . . .
C101 C 0.5020(9) 0.3671(5) 0.7515(5) 0.085(4) Uani 1 1 d . . . . .
C102 C 0.5524(9) 0.4119(5) 0.7420(5) 0.104(5) Uani 1 1 d . . . . .
H10D H 0.548278 0.419573 0.710164 0.156 Uiso 1 1 calc R U . . .
H10E H 0.615181 0.406658 0.750199 0.156 Uiso 1 1 calc R U . . .
H10F H 0.527898 0.439769 0.759350 0.156 Uiso 1 1 calc R U . . .
N17 N 0.0751(7) 0.5639(4) 0.3674(4) 0.093(3) Uani 1 1 d . . . . .
C103 C 0.1300(10) 0.5919(5) 0.3627(4) 0.082(4) Uani 1 1 d . . . . .
C104 C 0.2066(15) 0.6266(9) 0.3582(7) 0.211(13) Uani 1 1 d . . . . .
H10G H 0.195366 0.649838 0.333584 0.317 Uiso 1 1 calc R U . . .
H10H H 0.261167 0.607432 0.352083 0.317 Uiso 1 1 calc R U . . .
H10I H 0.214140 0.645459 0.385966 0.317 Uiso 1 1 calc R U . . .

loop_
_atom_site_aniso_label
_atom_site_aniso_U_11
_atom_site_aniso_U_22
_atom_site_aniso_U_33
_atom_site_aniso_U_23
_atom_site_aniso_U_13
_atom_site_aniso_U_12
La1 0.01802(17) 0.01718(16) 0.01480(16) -0.00105(13) 0.00013(13) -0.00024(13)
La2 0.01663(16) 0.01535(16) 0.01454(16) -0.00122(13) -0.00077(13) 0.00135(12)
La3 0.01581(16) 0.01704(16) 0.01538(16) -0.00168(13) -0.00012(13) 0.00068(12)
O1 0.050(3) 0.026(2) 0.030(3) -0.005(2) 0.001(2) -0.003(2)
O2 0.046(3) 0.027(2) 0.019(2) -0.0029(18) 0.004(2) -0.006(2)
O3 0.029(3) 0.028(2) 0.028(3) -0.001(2) 0.007(2) -0.0055(19)
O4 0.048(3) 0.039(3) 0.052(4) 0.012(3) 0.007(3) -0.012(3)
O5 0.022(2) 0.028(2) 0.022(2) -0.0021(18) -0.0040(17) -0.0058(18)
O6 0.020(2) 0.020(2) 0.019(2) -0.0020(16) -0.0025(17) 0.0008(17)
O7 0.027(2) 0.029(2) 0.029(3) 0.0061(19) -0.009(2) -0.003(2)
O8 0.044(3) 0.037(3) 0.019(2) -0.003(2) -0.007(2) 0.003(2)
O9 0.026(2) 0.023(2) 0.024(2) -0.0028(18) 0.0086(18) 0.0014(18)
O10 0.021(2) 0.019(2) 0.019(2) -0.0013(17) 0.0024(16) -0.0005(18)
O11 0.019(2) 0.017(2) 0.018(2) 0.0017(16) 0.0013(17) 0.0012(16)
O12 0.028(2) 0.020(2) 0.019(2) -0.0029(16) 0.0031(18) 0.0024(18)
O13 0.019(2) 0.029(2) 0.021(2) -0.0031(18) 0.0050(19) 0.0042(18)
O14 0.018(2) 0.027(2) 0.020(2) -0.0047(17) -0.0002(18) 0.0064(18)
O15 0.019(2) 0.020(2) 0.019(2) 0.0007(16) -0.0025(17) 0.0008(17)
O16 0.025(2) 0.034(3) 0.019(2) -0.0056(18) -0.0005(19) 0.010(2)
O17 0.023(2) 0.019(2) 0.024(2) -0.0039(17) -0.0051(18) -0.0029(17)
O18 0.019(2) 0.020(2) 0.018(2) 0.0011(16) -0.0019(16) 0.0041(17)
O19 0.026(2) 0.023(2) 0.024(2) -0.0003(18) 0.0004(18) -0.0032(18)
O20 0.032(3) 0.021(2) 0.040(3) -0.004(2) -0.002(2) -0.0042(19)
O21 0.026(3) 0.037(3) 0.024(2) 0.002(2) -0.0054(19) -0.002(2)
O22 0.027(2) 0.023(2) 0.019(2) -0.0018(17) 0.0011(18) -0.0019(18)
O23 0.021(2) 0.026(2) 0.029(2) -0.0037(18) 0.0002(18) 0.0016(19)
O24 0.027(3) 0.041(3) 0.050(3) 0.012(2) -0.008(2) 0.006(2)
N1 0.024(3) 0.026(3) 0.027(3) -0.001(2) 0.002(2) 0.000(2)
N2 0.033(3) 0.022(3) 0.025(3) 0.006(2) 0.002(3) 0.001(2)
N3 0.021(3) 0.024(3) 0.017(3) -0.002(2) -0.002(2) -0.003(2)
N4 0.027(3) 0.026(3) 0.023(3) 0.005(2) -0.009(2) 0.003(2)
N5 0.026(3) 0.019(3) 0.017(3) -0.002(2) 0.000(2) 0.003(2)
N6 0.031(3) 0.019(3) 0.017(3) -0.002(2) 0.002(2) 0.000(2)
N7 0.029(3) 0.027(3) 0.017(3) 0.000(2) 0.000(2) 0.009(2)
N8 0.028(3) 0.025(3) 0.020(3) 0.000(2) -0.004(2) 0.002(2)
N9 0.021(3) 0.018(2) 0.020(3) -0.004(2) 0.000(2) 0.0007(19)
N10 0.028(3) 0.014(3) 0.028(3) -0.001(2) 0.003(2) -0.004(2)
N11 0.018(3) 0.026(3) 0.025(3) -0.001(2) -0.001(2) 0.003(2)
N12 0.018(3) 0.025(3) 0.029(3) -0.004(2) -0.005(2) 0.006(2)
C1 0.023(3) 0.018(3) 0.020(3) 0.000(2) 0.003(2) -0.001(2)
C2 0.037(4) 0.034(4) 0.043(5) -0.012(3) 0.010(3) -0.012(3)
C3 0.051(6) 0.061(6) 0.063(6) -0.012(5) 0.013(5) -0.026(5)
C4 0.028(4) 0.050(5) 0.021(3) -0.010(3) -0.011(3) -0.009(3)
C5 0.051(6) 0.101(9) 0.094(10) -0.010(7) 0.011(6) -0.041(6)
C6 0.045(6) 0.100(9) 0.098(10) -0.024(8) -0.012(6) -0.025(6)
C7 0.044(6) 0.097(8) 0.061(6) -0.017(6) -0.007(5) -0.011(5)
C8 0.037(5) 0.067(6) 0.049(5) -0.019(4) 0.008(4) -0.015(4)
C9 0.032(4) 0.028(4) 0.052(5) -0.006(3) 0.013(3) -0.007(3)
C10 0.020(3) 0.028(4) 0.034(4) 0.001(3) 0.008(3) -0.003(3)
C11 0.024(3) 0.028(3) 0.021(3) 0.005(3) 0.004(2) 0.003(3)
C12 0.023(3) 0.033(3) 0.019(3) -0.003(3) 0.005(3) 0.009(3)
C13 0.024(3) 0.029(3) 0.015(3) -0.004(2) 0.001(2) 0.004(3)
C14 0.027(3) 0.031(4) 0.026(4) -0.004(3) -0.005(3) 0.002(3)
C15 0.036(4) 0.039(4) 0.026(4) -0.012(3) -0.007(3) 0.004(3)
C16 0.043(4) 0.054(5) 0.016(3) -0.011(3) -0.009(3) 0.015(4)
C17 0.035(4) 0.042(4) 0.016(3) 0.002(3) -0.001(3) 0.010(3)
C18 0.081(7) 0.036(4) 0.041(5) -0.011(4) -0.012(5) -0.017(4)
C19 0.037(4) 0.070(6) 0.024(4) -0.004(4) -0.006(3) -0.015(4)
C20 0.043(5) 0.109(8) 0.029(4) -0.015(5) -0.002(4) -0.037(5)
C21 0.029(4) 0.120(9) 0.042(5) -0.028(6) -0.008(4) 0.000(5)
C22 0.049(6) 0.101(8) 0.048(6) -0.021(6) -0.005(5) 0.016(6)
C23 0.038(5) 0.063(6) 0.038(5) -0.011(4) -0.012(4) 0.004(4)
C24 0.033(4) 0.032(4) 0.023(3) -0.002(3) -0.005(3) 0.001(3)
C25 0.019(3) 0.031(4) 0.020(3) 0.000(3) 0.001(2) -0.003(3)
C26 0.022(3) 0.026(3) 0.021(3) 0.007(3) 0.002(2) 0.001(3)
C27 0.026(3) 0.019(3) 0.023(3) -0.004(2) 0.005(3) 0.000(3)
C28 0.036(4) 0.023(3) 0.031(4) 0.000(3) 0.007(3) 0.006(3)
C29 0.042(4) 0.018(3) 0.038(4) -0.009(3) 0.005(3) -0.004(3)
C30 0.030(4) 0.023(3) 0.028(4) -0.005(3) 0.001(3) -0.006(3)
C31 0.023(3) 0.021(3) 0.019(3) -0.002(2) 0.004(2) -0.007(2)
C32 0.025(3) 0.041(4) 0.025(3) -0.004(3) -0.006(3) -0.009(3)
C33 0.032(4) 0.018(3) 0.023(3) -0.003(2) 0.000(3) 0.002(3)
C34 0.054(5) 0.043(5) 0.044(5) 0.018(4) -0.014(4) -0.016(4)
C35 0.056(6) 0.059(6) 0.070(7) 0.027(5) -0.014(5) -0.030(5)
C36 0.034(4) 0.041(4) 0.044(5) -0.009(3) -0.003(3) -0.009(3)
C37 0.045(5) 0.046(5) 0.034(4) 0.002(3) -0.015(4) -0.005(4)
C38 0.045(4) 0.026(4) 0.035(4) 0.004(3) -0.011(3) -0.006(3)
C39 0.023(3) 0.019(3) 0.016(3) 0.002(2) 0.001(3) 0.002(2)
C40 0.017(3) 0.018(3) 0.020(3) 0.001(2) -0.004(2) -0.001(2)
C41 0.041(4) 0.014(3) 0.026(4) 0.005(2) 0.003(3) 0.006(3)
C42 0.038(4) 0.025(3) 0.026(4) 0.005(3) 0.011(3) 0.002(3)
C43 0.073(6) 0.027(4) 0.052(5) 0.004(4) 0.027(5) 0.001(4)
C44 0.082(7) 0.029(4) 0.049(5) 0.006(4) 0.036(5) -0.003(4)
C45 0.062(5) 0.031(4) 0.048(5) -0.005(3) 0.031(4) -0.001(4)
C46 0.034(4) 0.022(3) 0.029(4) -0.004(3) 0.006(3) 0.000(3)
C47 0.025(3) 0.024(3) 0.022(3) 0.002(3) 0.005(3) 0.000(3)
C48 0.021(3) 0.028(4) 0.041(4) -0.007(3) 0.009(3) 0.000(3)
C49 0.028(4) 0.039(4) 0.019(3) -0.005(3) -0.001(3) 0.012(3)
C50 0.035(4) 0.052(5) 0.021(4) -0.003(3) -0.008(3) 0.000(3)
C51 0.031(4) 0.059(5) 0.048(5) -0.008(4) -0.006(3) -0.003(4)
C52 0.028(4) 0.079(6) 0.034(4) -0.018(4) -0.011(3) 0.006(4)
C53 0.045(5) 0.081(7) 0.033(5) 0.010(4) -0.019(4) 0.014(5)
C54 0.043(5) 0.063(6) 0.032(4) 0.011(4) -0.009(3) 0.008(4)
C55 0.024(3) 0.028(3) 0.022(3) -0.001(3) 0.002(3) 0.007(3)
C56 0.017(3) 0.030(3) 0.019(3) -0.003(2) -0.002(2) 0.000(3)
C57 0.024(3) 0.027(3) 0.022(3) 0.003(3) -0.003(3) 0.008(3)
C58 0.021(3) 0.027(3) 0.023(3) -0.005(3) -0.001(3) 0.006(2)
C59 0.028(4) 0.038(4) 0.032(4) -0.005(3) -0.007(3) 0.007(3)
C60 0.020(3) 0.035(4) 0.040(4) -0.009(3) -0.003(3) 0.010(3)
C61 0.017(3) 0.037(4) 0.025(4) -0.006(3) 0.004(3) -0.002(3)
C62 0.020(3) 0.020(3) 0.023(3) -0.003(2) -0.002(3) -0.002(2)
C63 0.020(3) 0.015(3) 0.027(3) -0.006(2) 0.000(2) 0.000(2)
C64 0.040(4) 0.062(5) 0.024(4) 0.008(4) 0.009(3) 0.012(4)
C65 0.027(3) 0.021(3) 0.032(4) -0.008(3) 0.002(3) -0.009(3)
C66 0.040(4) 0.022(3) 0.036(4) -0.007(3) 0.002(3) -0.008(3)
C67 0.040(4) 0.038(4) 0.043(5) -0.007(4) 0.013(4) -0.017(3)
C68 0.029(4) 0.046(5) 0.064(6) -0.010(4) 0.009(4) -0.007(4)
C69 0.034(4) 0.044(4) 0.055(5) -0.007(4) -0.003(4) 0.004(3)
C70 0.030(4) 0.036(4) 0.039(4) -0.006(3) 0.003(3) -0.004(3)
C71 0.029(3) 0.019(3) 0.025(3) -0.005(2) 0.004(3) -0.005(3)
C72 0.021(3) 0.023(3) 0.020(3) -0.008(3) 0.006(2) -0.005(2)
C73 0.024(3) 0.019(3) 0.028(4) 0.002(3) 0.001(3) 0.006(2)
C74 0.021(3) 0.023(3) 0.017(3) 0.002(2) 0.000(2) 0.007(2)
C75 0.018(3) 0.027(3) 0.014(3) -0.003(2) 0.002(2) 0.004(2)
C76 0.016(3) 0.028(3) 0.017(3) -0.005(2) 0.000(2) 0.002(2)
C77 0.021(3) 0.035(4) 0.020(3) -0.006(3) -0.004(2) 0.001(3)
C78 0.023(3) 0.045(4) 0.014(3) 0.002(3) -0.005(3) 0.006(3)
C79 0.031(4) 0.034(4) 0.022(3) 0.009(3) 0.000(3) 0.012(3)
C80 0.019(3) 0.030(4) 0.048(4) -0.010(3) -0.005(3) -0.005(3)
C81 0.018(3) 0.040(4) 0.030(4) -0.002(3) -0.007(3) -0.001(3)
C82 0.077(7) 0.059(6) 0.043(5) -0.013(4) 0.011(5) -0.011(5)
C83 0.097(9) 0.050(6) 0.076(8) -0.013(5) -0.013(7) -0.028(6)
C84 0.046(5) 0.061(6) 0.070(7) -0.004(5) 0.007(5) -0.022(5)
C85 0.038(4) 0.044(5) 0.055(5) -0.003(4) 0.019(4) -0.008(4)
C86 0.041(4) 0.044(4) 0.030(4) -0.006(3) 0.005(3) -0.005(4)
C87 0.025(4) 0.034(4) 0.027(4) 0.000(3) -0.003(3) 0.003(3)
C88 0.016(3) 0.034(4) 0.020(3) 0.004(3) 0.005(2) -0.001(3)
C89 0.022(3) 0.025(3) 0.030(4) -0.004(3) 0.005(3) 0.006(3)
C90 0.025(3) 0.022(3) 0.026(3) -0.003(3) 0.007(3) -0.005(3)
C91 0.032(4) 0.024(4) 0.034(4) -0.005(3) 0.011(3) 0.004(3)
C92 0.030(4) 0.026(4) 0.034(4) -0.009(3) 0.012(3) -0.008(3)
C93 0.028(4) 0.044(4) 0.026(4) -0.006(3) 0.006(3) -0.013(3)
C94 0.026(3) 0.032(4) 0.017(3) -0.003(3) 0.009(3) -0.001(3)
C95 0.025(3) 0.024(3) 0.015(3) -0.006(2) 0.009(3) 0.001(3)
C96 0.030(4) 0.056(5) 0.029(4) 0.009(4) -0.002(3) -0.007(3)
O25 0.108(7) 0.071(5) 0.093(6) 0.018(4) -0.023(5) 0.013(5)
O26 0.056(9) 0.103(12) 0.082(11) -0.014(9) 0.032(8) -0.017(8)
O27 0.157(10) 0.086(6) 0.146(9) -0.007(6) -0.011(8) -0.011(7)
O28 0.223(13) 0.204(13) 0.187(13) 0.078(10) -0.081(12) -0.062(11)
O29 0.128(8) 0.154(10) 0.171(11) 0.005(8) -0.012(9) -0.001(8)
O30 0.208(14) 0.223(14) 0.209(15) -0.032(12) -0.021(12) 0.049(12)
N13 0.146(9) 0.190(12) 0.177(12) 0.010(10) -0.015(10) 0.003(9)
O31 0.075(6) 0.057(5) 0.304(16) 0.050(7) 0.006(9) -0.012(4)
O32 0.215(11) 0.073(5) 0.078(6) -0.041(5) -0.029(7) 0.055(7)
O33 0.102(6) 0.063(5) 0.081(5) 0.012(4) 0.022(5) 0.010(4)
O34 0.077(10) 0.055(8) 0.095(11) 0.020(8) -0.014(8) -0.028(7)
O35 0.125(13) 0.063(9) 0.048(8) 0.022(7) 0.018(8) 0.027(9)
O36 0.124(15) 0.131(15) 0.044(9) -0.023(9) 0.020(9) -0.056(12)
N14 0.164(15) 0.247(18) 0.169(15) -0.058(13) 0.035(11) -0.026(13)
C97 0.161(12) 0.131(11) 0.159(12) -0.012(9) 0.017(10) 0.017(10)
C98 0.202(17) 0.091(11) 0.162(15) -0.007(10) 0.065(13) 0.012(11)
N15 0.072(7) 0.065(6) 0.151(11) 0.009(6) -0.027(7) 0.002(5)
C99 0.051(6) 0.040(5) 0.112(9) -0.002(6) -0.025(6) -0.001(4)
C100 0.099(10) 0.091(9) 0.130(12) -0.015(9) -0.040(10) 0.011(8)
N16 0.092(9) 0.110(10) 0.170(13) 0.020(9) -0.041(9) -0.020(8)
C101 0.067(8) 0.080(9) 0.108(10) -0.005(7) -0.017(7) -0.006(7)
C102 0.078(9) 0.090(10) 0.144(13) -0.017(9) -0.009(9) 0.007(8)
N17 0.065(6) 0.109(8) 0.103(8) 0.064(7) -0.006(5) -0.018(6)
C103 0.113(10) 0.081(8) 0.051(6) 0.021(6) -0.001(6) -0.026(8)
C104 0.22(2) 0.25(3) 0.159(19) 0.102(18) -0.051(17) -0.16(2)

loop_
_atom_type_symbol
_atom_type_description
_atom_type_scat_dispersion_real
_atom_type_scat_dispersion_imag
_atom_type_scat_source
C C 0.0033 0.0016 'International Tables Vol C Tables 4.2.6.8 and 6.1.1.4'
H H 0.0000 0.0000 'International Tables Vol C Tables 4.2.6.8 and 6.1.1.4'
La La -0.2871 2.4523 'International Tables Vol C Tables 4.2.6.8 and 6.1.1.4'
N N 0.0061 0.0033 'International Tables Vol C Tables 4.2.6.8 and 6.1.1.4'
O O 0.0106 0.0060 'International Tables Vol C Tables 4.2.6.8 and 6.1.1.4'

loop_
_geom_angle_atom_site_label_1
_geom_angle_atom_site_label_2
_geom_angle_atom_site_label_3
_geom_angle
_geom_angle_site_symmetry_1
_geom_angle_site_symmetry_3
_geom_angle_publ_flag
O2 La1 O3 111.84(15) . . ?
O2 La1 O6 168.18(15) . . ?
O2 La1 O7 70.76(16) . . ?
O2 La1 O11 110.28(14) . . ?
O2 La1 O12 58.21(13) . . ?
O2 La1 O13 75.46(15) . . ?
O2 La1 O14 124.23(14) . . ?
O2 La1 N1 61.36(15) . . ?
O2 La1 N3 107.15(15) . . ?
O3 La1 O7 128.60(14) . . ?
O3 La1 O11 136.36(13) . . ?
O3 La1 O12 141.13(14) . . ?
O3 La1 O13 69.74(14) . . ?
O3 La1 N1 57.64(15) . . ?
O3 La1 N3 74.37(15) . . ?
O6 La1 O3 70.19(14) . . ?
O6 La1 O7 98.66(14) . . ?
O6 La1 O11 71.01(13) . . ?
O6 La1 O12 127.95(13) . . ?
O6 La1 O13 115.46(13) . . ?
O6 La1 O14 67.14(13) . . ?
O6 La1 N1 113.83(14) . . ?
O6 La1 N3 61.65(14) . . ?
O7 La1 O11 76.45(13) . . ?
O7 La1 O12 86.06(14) . . ?
O7 La1 O13 145.78(14) . . ?
O7 La1 N1 85.94(14) . . ?
O7 La1 N3 57.46(14) . . ?
O11 La1 O12 59.80(12) . . ?
O11 La1 O13 111.18(13) . . ?
O11 La1 N1 162.33(14) . . ?
O11 La1 N3 103.58(14) . . ?
O12 La1 N1 118.21(14) . . ?
O12 La1 N3 143.33(14) . . ?
O13 La1 O12 71.41(13) . . ?
O13 La1 N1 82.70(14) . . ?
O13 La1 N3 141.81(14) . . ?
O14 La1 O3 85.00(14) . . ?
O14 La1 O7 138.28(14) . . ?
O14 La1 O11 61.88(13) . . ?
O14 La1 O12 75.28(13) . . ?
O14 La1 O13 60.96(13) . . ?
O14 La1 N1 135.76(14) . . ?
O14 La1 N3 128.60(14) . . ?
N3 La1 N1 67.11(15) . . ?
O6 La2 O5 59.28(12) . . ?
O6 La2 O10 138.84(13) . . ?
O6 La2 O11 71.64(13) . . ?
O6 La2 O14 65.84(13) . . ?
O6 La2 O15 120.96(13) . . ?
O6 La2 O17 73.01(13) . . ?
O6 La2 N5 131.96(14) . . ?
O6 La2 N8 123.66(15) . . ?
O10 La2 O5 118.02(12) . . ?
O10 La2 O17 75.03(13) . . ?
O11 La2 O5 124.21(12) . . ?
O11 La2 O10 116.09(12) . . ?
O11 La2 O14 61.18(13) . . ?
O11 La2 O15 165.70(12) . . ?
O11 La2 O17 64.78(12) . . ?
O11 La2 N5 60.74(14) . . ?
O11 La2 N8 107.67(14) . . ?
O14 La2 O5 75.08(13) . . ?
O14 La2 O10 155.00(12) . . ?
O14 La2 O17 119.35(12) . . ?
O15 La2 O5 64.57(12) . . ?
O15 La2 O10 60.03(13) . . ?
O15 La2 O14 115.73(13) . . ?
O15 La2 O17 123.27(13) . . ?
O15 La2 N5 107.08(14) . . ?
O15 La2 N8 60.53(14) . . ?
O17 La2 O5 118.23(12) . . ?
O18 La2 O5 72.15(13) . . ?
O18 La2 O6 75.58(13) . . ?
O18 La2 O10 65.97(12) . . ?
O18 La2 O11 120.86(13) . . ?
O18 La2 O14 138.38(13) . . ?
O18 La2 O15 71.39(13) . . ?
O18 La2 O17 59.15(13) . . ?
O18 La2 N5 123.42(14) . . ?
O18 La2 N8 131.47(14) . . ?
N5 La2 O5 160.56(14) . . ?
N5 La2 O10 65.88(14) . . ?
N5 La2 O14 94.79(14) . . ?
N5 La2 O17 81.17(14) . . ?
N8 La2 O5 81.53(15) . . ?
N8 La2 O10 93.72(14) . . ?
N8 La2 O14 66.00(14) . . ?
N8 La2 O17 160.04(15) . . ?
N8 La2 N5 79.17(16) . . ?
O9 La3 O15 110.75(13) . . ?
O9 La3 N9 144.77(14) . . ?
O9 La3 N11 86.86(14) . . ?
O10 La3 O9 61.71(13) . . ?
O10 La3 O15 61.43(12) . . ?
O10 La3 O16 77.99(13) . . ?
O10 La3 O19 137.36(13) . . ?
O10 La3 O23 80.71(13) . . ?
O10 La3 N9 129.34(13) . . ?
O10 La3 N11 136.24(14) . . ?
O15 La3 N9 102.04(13) . . ?
O15 La3 N11 161.25(14) . . ?
O16 La3 O9 72.70(15) . . ?
O16 La3 O15 59.85(13) . . ?
O16 La3 N9 138.08(15) . . ?
O16 La3 N11 123.20(14) . . ?
O18 La3 O9 117.77(13) . . ?
O18 La3 O10 68.10(13) . . ?
O18 La3 O15 70.85(12) . . ?
O18 La3 O16 129.22(13) . . ?
O18 La3 O19 100.03(13) . . ?
O18 La3 O22 165.93(13) . . ?
O18 La3 O23 70.65(13) . . ?
O18 La3 N9 61.28(13) . . ?
O18 La3 N11 107.35(14) . . ?
O19 La3 O9 141.90(13) . . ?
O19 La3 O15 75.94(13) . . ?
O19 La3 O16 80.10(14) . . ?
O19 La3 O23 135.86(14) . . ?
O19 La3 N9 58.23(14) . . ?
O19 La3 N11 86.22(14) . . ?
O22 La3 O9 72.57(14) . . ?
O22 La3 O10 125.85(13) . . ?
O22 La3 O15 115.86(13) . . ?
O22 La3 O16 61.32(13) . . ?
O22 La3 O19 71.11(14) . . ?
O22 La3 O23 107.67(14) . . ?
O22 La3 N9 104.69(14) . . ?
O22 La3 N11 62.06(15) . . ?
O23 La3 O9 67.27(14) . . ?
O23 La3 O15 133.58(13) . . ?
O23 La3 O16 139.86(14) . . ?
O23 La3 N9 81.02(14) . . ?
O23 La3 N11 58.30(14) . . ?
N9 La3 N11 62.76(15) . . ?
C14 O1 C18 117.0(6) . . ?
C13 O2 La1 151.1(4) . . ?
C10 O3 La1 124.4(4) . . ?
C9 O4 H4 109.5 . . ?
C31 O5 La2 111.2(3) . . ?
C31 O5 C32 116.7(5) . . ?
C32 O5 La2 128.4(4) . . ?
La2 O6 La1 106.15(15) . . ?
C1 O6 La1 128.5(4) . . ?
C1 O6 La2 120.8(3) . . ?
C25 O7 La1 123.4(4) . . ?
C24 O8 H8 109.5 . . ?
C46 O9 La3 120.5(4) . . ?
C46 O9 C48 116.0(5) . . ?
C48 O9 La3 122.2(4) . . ?
La3 O10 La2 97.83(13) . . ?
C47 O10 La2 138.5(4) . . ?
C47 O10 La3 123.2(4) . . ?
La2 O11 La1 98.63(13) . . ?
C40 O11 La1 122.1(4) . . ?
C40 O11 La2 110.6(3) . . ?
La1 O12 H12 120(2) . . ?
C39 O12 La1 124.2(3) . . ?
C39 O12 H12 106(2) . . ?
C62 O13 La1 120.9(3) . . ?
C62 O13 C64 116.8(5) . . ?
C64 O13 La1 122.1(4) . . ?
La1 O14 La2 97.43(13) . . ?
C63 O14 La1 122.4(4) . . ?
C63 O14 La2 139.8(4) . . ?
La2 O15 La3 98.04(13) . . ?
C56 O15 La2 108.4(3) . . ?
C56 O15 La3 120.2(4) . . ?
La3 O16 H16 120(2) . . ?
C55 O16 La3 126.4(3) . . ?
C55 O16 H16 105(2) . . ?
C76 O17 La2 112.5(3) . . ?
C76 O17 C80 117.1(5) . . ?
C80 O17 La2 127.4(4) . . ?
La2 O18 La3 106.72(14) . . ?
C75 O18 La2 121.4(3) . . ?
C75 O18 La3 126.4(3) . . ?
C72 O19 La3 122.6(4) . . ?
C71 O20 H20 109.5 . . ?
C94 O21 C96 117.0(5) . . ?
C95 O22 La3 128.1(4) . . ?
C88 O23 La3 123.3(4) . . ?
C87 O24 H24 109.5 . . ?
N2 N1 La1 111.6(4) . . ?
C11 N1 La1 134.0(4) . . ?
C11 N1 N2 114.3(5) . . ?
N1 N2 H2 121.3 . . ?
C10 N2 N1 117.4(5) . . ?
C10 N2 H2 121.3 . . ?
N4 N3 La1 112.7(3) . . ?
C26 N3 La1 132.0(4) . . ?
C26 N3 N4 115.3(5) . . ?
N3 N4 H4A 122.1 . . ?
C25 N4 N3 115.8(5) . . ?
C25 N4 H4A 122.1 . . ?
N6 N5 La2 110.9(3) . . ?
C41 N5 La2 137.6(4) . . ?
C41 N5 N6 111.0(5) . . ?
C40 N6 N5 112.3(5) . . ?
C56 N7 N8 112.1(5) . . ?
N7 N8 La2 109.3(4) . . ?
C57 N8 La2 137.3(4) . . ?
C57 N8 N7 112.5(5) . . ?
N10 N9 La3 112.8(3) . . ?
C73 N9 La3 131.0(4) . . ?
C73 N9 N10 116.1(5) . . ?
N9 N10 H10 122.1 . . ?
C72 N10 N9 115.8(5) . . ?
C72 N10 H10 122.1 . . ?
N12 N11 La3 113.1(3) . . ?
C89 N11 La3 130.1(4) . . ?
C89 N11 N12 115.6(5) . . ?
N11 N12 H12A 121.5 . . ?
C88 N12 N11 116.9(5) . . ?
C88 N12 H12A 121.5 . . ?
O6 C1 C27 123.9(5) . . ?
O6 C1 C31 118.5(5) . . ?
C27 C1 C31 117.6(5) . . ?
C3 C2 C8 118.4(8) . . ?
C3 C2 C9 120.8(8) . . ?
C8 C2 C9 120.6(7) . . ?
C2 C3 H3 119.4 . . ?
C5 C3 C2 121.3(10) . . ?
C5 C3 H3 119.4 . . ?
C19 C4 C23 119.9(8) . . ?
C19 C4 C24 120.3(7) . . ?
C23 C4 C24 119.7(7) . . ?
C3 C5 H5 119.9 . . ?
C3 C5 C6 120.2(10) . . ?
C6 C5 H5 119.9 . . ?
C5 C6 H6 119.9 . . ?
C7 C6 C5 120.1(10) . . ?
C7 C6 H6 119.9 . . ?
C6 C7 H7 120.0 . . ?
C6 C7 C8 120.0(11) . . ?
C8 C7 H7 120.0 . . ?
C2 C8 C7 120.0(9) . . ?
C2 C8 H8A 120.0 . . ?
C7 C8 H8A 120.0 . . ?
O4 C9 C2 111.4(6) . . ?
O4 C9 H9 107.2 . . ?
O4 C9 C10 110.6(6) . . ?
C2 C9 H9 107.2 . . ?
C2 C9 C10 112.9(6) . . ?
C10 C9 H9 107.2 . . ?
O3 C10 N2 121.9(6) . . ?
O3 C10 C9 123.3(6) . . ?
N2 C10 C9 114.8(6) . . ?
N1 C11 H11 117.3 . . ?
N1 C11 C12 125.3(6) . . ?
C12 C11 H11 117.3 . . ?
C13 C12 C11 122.4(5) . . ?
C17 C12 C11 118.5(6) . . ?
C17 C12 C13 119.1(6) . . ?
O2 C13 C12 122.2(6) . . ?
O2 C13 C14 120.0(6) . . ?
C12 C13 C14 117.8(5) . . ?
O1 C14 C13 112.9(6) . . ?
C15 C14 O1 125.4(6) . . ?
C15 C14 C13 121.6(6) . . ?
C14 C15 H15 120.0 . . ?
C14 C15 C16 120.0(7) . . ?
C16 C15 H15 120.0 . . ?
C15 C16 H16A 119.8 . . ?
C17 C16 C15 120.3(6) . . ?
C17 C16 H16A 119.8 . . ?
C12 C17 H17 119.4 . . ?
C16 C17 C12 121.1(6) . . ?
C16 C17 H17 119.4 . . ?
O1 C18 H18A 109.5 . . ?
O1 C18 H18B 109.5 . . ?
O1 C18 H18C 109.5 . . ?
H18A C18 H18B 109.5 . . ?
H18A C18 H18C 109.5 . . ?
H18B C18 H18C 109.5 . . ?
C4 C19 H19 120.0 . . ?
C4 C19 C20 120.1(9) . . ?
C20 C19 H19 120.0 . . ?
C19 C20 H20A 120.4 . . ?
C21 C20 C19 119.2(9) . . ?
C21 C20 H20A 120.4 . . ?
C20 C21 H21 119.1 . . ?
C20 C21 C22 121.7(9) . . ?
C22 C21 H21 119.1 . . ?
C21 C22 H22 120.5 . . ?
C21 C22 C23 119.0(10) . . ?
C23 C22 H22 120.5 . . ?
C4 C23 C22 120.0(9) . . ?
C4 C23 H23 120.0 . . ?
C22 C23 H23 120.0 . . ?
O8 C24 C4 111.6(6) . . ?
O8 C24 H24A 109.8 . . ?
O8 C24 C25 107.9(5) . . ?
C4 C24 H24A 109.8 . . ?
C4 C24 C25 107.7(5) . . ?
C25 C24 H24A 109.8 . . ?
O7 C25 N4 122.1(6) . . ?
O7 C25 C24 120.6(6) . . ?
N4 C25 C24 117.2(6) . . ?
N3 C26 H26 118.7 . . ?
N3 C26 C27 122.6(6) . . ?
C27 C26 H26 118.7 . . ?
C1 C27 C26 120.5(5) . . ?
C28 C27 C1 119.8(6) . . ?
C28 C27 C26 119.6(6) . . ?
C27 C28 H28 119.0 . . ?
C29 C28 C27 121.9(7) . . ?
C29 C28 H28 119.0 . . ?
C28 C29 H29 120.4 . . ?
C28 C29 C30 119.3(6) . . ?
C30 C29 H29 120.4 . . ?
C29 C30 H30 119.8 . . ?
C31 C30 C29 120.5(6) . . ?
C31 C30 H30 119.8 . . ?
O5 C31 C1 113.4(5) . . ?
O5 C31 C30 125.8(6) . . ?
C30 C31 C1 120.8(6) . . ?
O5 C32 H32A 109.5 . . ?
O5 C32 H32B 109.5 . . ?
O5 C32 H32C 109.5 . . ?
H32A C32 H32B 109.5 . . ?
H32A C32 H32C 109.5 . . ?
H32B C32 H32C 109.5 . . ?
C34 C33 C39 119.7(6) . . ?
C38 C33 C34 117.4(7) . . ?
C38 C33 C39 122.9(6) . . ?
C33 C34 H34 119.4 . . ?
C35 C34 C33 121.2(8) . . ?
C35 C34 H34 119.4 . . ?
C34 C35 H35 119.5 . . ?
C34 C35 C36 121.0(8) . . ?
C36 C35 H35 119.5 . . ?
C35 C36 H36 120.9 . . ?
C37 C36 C35 118.3(7) . . ?
C37 C36 H36 120.9 . . ?
C36 C37 H37 119.6 . . ?
C38 C37 C36 120.8(7) . . ?
C38 C37 H37 119.6 . . ?
C33 C38 H38 119.3 . . ?
C37 C38 C33 121.3(7) . . ?
C37 C38 H38 119.3 . . ?
O12 C39 C33 113.4(5) . . ?
O12 C39 H39 108.5 . . ?
O12 C39 C40 105.6(5) . . ?
C33 C39 H39 108.5 . . ?
C40 C39 C33 112.2(5) . . ?
C40 C39 H39 108.5 . . ?
O11 C40 N6 127.3(6) . . ?
O11 C40 C39 117.9(5) . . ?
N6 C40 C39 114.8(5) . . ?
N5 C41 H41 116.4 . . ?
N5 C41 C42 127.2(6) . . ?
C42 C41 H41 116.4 . . ?
C43 C42 C41 114.9(6) . . ?
C47 C42 C41 123.7(6) . . ?
C47 C42 C43 121.1(6) . . ?
C42 C43 H43 119.0 . . ?
C44 C43 C42 122.0(7) . . ?
C44 C43 H43 119.0 . . ?
C43 C44 H44 120.5 . . ?
C43 C44 C45 119.0(7) . . ?
C45 C44 H44 120.5 . . ?
C44 C45 H45 120.2 . . ?
C46 C45 C44 119.6(7) . . ?
C46 C45 H45 120.2 . . ?
O9 C46 C47 114.0(5) . . ?
C45 C46 O9 123.0(6) . . ?
C45 C46 C47 123.0(6) . . ?
O10 C47 C42 125.8(6) . . ?
O10 C47 C46 118.9(5) . . ?
C42 C47 C46 115.2(6) . . ?
O9 C48 H48A 109.5 . . ?
O9 C48 H48B 109.5 . . ?
O9 C48 H48C 109.5 . . ?
H48A C48 H48B 109.5 . . ?
H48A C48 H48C 109.5 . . ?
H48B C48 H48C 109.5 . . ?
C50 C49 C54 119.4(7) . . ?
C50 C49 C55 121.3(6) . . ?
C54 C49 C55 119.3(7) . . ?
C49 C50 H50 119.7 . . ?
C49 C50 C51 120.5(7) . . ?
C51 C50 H50 119.7 . . ?
C50 C51 H51 120.3 . . ?
C52 C51 C50 119.4(8) . . ?
C52 C51 H51 120.3 . . ?
C51 C52 H52 119.7 . . ?
C53 C52 C51 120.5(7) . . ?
C53 C52 H52 119.7 . . ?
C52 C53 H53 119.7 . . ?
C52 C53 C54 120.7(8) . . ?
C54 C53 H53 119.7 . . ?
C49 C54 H54 120.3 . . ?
C53 C54 C49 119.5(8) . . ?
C53 C54 H54 120.3 . . ?
O16 C55 C49 111.7(5) . . ?
O16 C55 H55 109.0 . . ?
O16 C55 C56 106.0(5) . . ?
C49 C55 H55 109.0 . . ?
C49 C55 C56 112.1(5) . . ?
C56 C55 H55 109.0 . . ?
O15 C56 N7 127.8(5) . . ?
O15 C56 C55 119.3(5) . . ?
N7 C56 C55 112.9(5) . . ?
N8 C57 H57 116.1 . . ?
N8 C57 C58 127.8(6) . . ?
C58 C57 H57 116.1 . . ?
C59 C58 C57 115.6(6) . . ?
C59 C58 C63 120.3(6) . . ?
C63 C58 C57 124.0(5) . . ?
C58 C59 H59 119.0 . . ?
C60 C59 C58 121.9(7) . . ?
C60 C59 H59 119.0 . . ?
C59 C60 H60 120.5 . . ?
C59 C60 C61 118.9(6) . . ?
C61 C60 H60 120.5 . . ?
C60 C61 H61 120.3 . . ?
C62 C61 C60 119.4(6) . . ?
C62 C61 H61 120.3 . . ?
O13 C62 C63 113.8(5) . . ?
C61 C62 O13 122.9(6) . . ?
C61 C62 C63 123.2(6) . . ?
O14 C63 C58 123.6(5) . . ?
O14 C63 C62 120.3(6) . . ?
C58 C63 C62 116.1(5) . . ?
O13 C64 H64A 109.5 . . ?
O13 C64 H64B 109.5 . . ?
O13 C64 H64C 109.5 . . ?
H64A C64 H64B 109.5 . . ?
H64A C64 H64C 109.5 . . ?
H64B C64 H64C 109.5 . . ?
C66 C65 C70 119.6(6) . . ?
C66 C65 C71 119.4(6) . . ?
C70 C65 C71 120.9(6) . . ?
C65 C66 H66 120.6 . . ?
C65 C66 C67 118.7(7) . . ?
C67 C66 H66 120.6 . . ?
C66 C67 H67 119.2 . . ?
C68 C67 C66 121.7(8) . . ?
C68 C67 H67 119.2 . . ?
C67 C68 H68 120.3 . . ?
C67 C68 C69 119.3(8) . . ?
C69 C68 H68 120.3 . . ?
C68 C69 H69 119.7 . . ?
C68 C69 C70 120.5(8) . . ?
C70 C69 H69 119.7 . . ?
C65 C70 H70 119.9 . . ?
C69 C70 C65 120.2(7) . . ?
C69 C70 H70 119.9 . . ?
O20 C71 C65 114.2(5) . . ?
O20 C71 H71 109.1 . . ?
O20 C71 C72 109.0(5) . . ?
C65 C71 H71 109.1 . . ?
C65 C71 C72 106.1(5) . . ?
C72 C71 H71 109.1 . . ?
O19 C72 N10 123.0(5) . . ?
O19 C72 C71 119.8(6) . . ?
N10 C72 C71 117.1(5) . . ?
N9 C73 H73 118.8 . . ?
N9 C73 C74 122.5(6) . . ?
C74 C73 H73 118.8 . . ?
C75 C74 C73 120.4(5) . . ?
C75 C74 C79 119.2(6) . . ?
C79 C74 C73 120.2(6) . . ?
O18 C75 C74 123.4(5) . . ?
O18 C75 C76 118.7(5) . . ?
C74 C75 C76 117.9(5) . . ?
O17 C76 C75 112.1(5) . . ?
C77 C76 O17 126.0(6) . . ?
C77 C76 C75 121.9(6) . . ?
C76 C77 H77 120.1 . . ?
C76 C77 C78 119.7(6) . . ?
C78 C77 H77 120.1 . . ?
C77 C78 H78 119.7 . . ?
C79 C78 C77 120.6(6) . . ?
C79 C78 H78 119.7 . . ?
C74 C79 H79 119.8 . . ?
C78 C79 C74 120.4(6) . . ?
C78 C79 H79 119.8 . . ?
O17 C80 H80A 109.5 . . ?
O17 C80 H80B 109.5 . . ?
O17 C80 H80C 109.5 . . ?
H80A C80 H80B 109.5 . . ?
H80A C80 H80C 109.5 . . ?
H80B C80 H80C 109.5 . . ?
C82 C81 C87 121.1(7) . . ?
C86 C81 C82 118.4(7) . . ?
C86 C81 C87 120.3(6) . . ?
C81 C82 H82 120.1 . . ?
C81 C82 C83 119.8(9) . . ?
C83 C82 H82 120.1 . . ?
C82 C83 H83 120.2 . . ?
C84 C83 C82 119.6(9) . . ?
C84 C83 H83 120.2 . . ?
C83 C84 H84 119.7 . . ?
C85 C84 C83 120.5(8) . . ?
C85 C84 H84 119.7 . . ?
C84 C85 H85 120.1 . . ?
C84 C85 C86 119.8(8) . . ?
C86 C85 H85 120.1 . . ?
C81 C86 C85 121.5(7) . . ?
C81 C86 H86 119.2 . . ?
C85 C86 H86 119.2 . . ?
O24 C87 C81 109.5(5) . . ?
O24 C87 H87 108.4 . . ?
O24 C87 C88 110.7(6) . . ?
C81 C87 H87 108.4 . . ?
C81 C87 C88 111.4(5) . . ?
C88 C87 H87 108.4 . . ?
O23 C88 N12 121.7(6) . . ?
O23 C88 C87 121.5(6) . . ?
N12 C88 C87 116.7(6) . . ?
N11 C89 H89 118.1 . . ?
N11 C89 C90 123.8(6) . . ?
C90 C89 H89 118.1 . . ?
C91 C90 C89 118.9(6) . . ?
C91 C90 C95 120.3(6) . . ?
C95 C90 C89 120.8(6) . . ?
C90 C91 H91 119.2 . . ?
C92 C91 C90 121.6(7) . . ?
C92 C91 H91 119.2 . . ?
C91 C92 H92 120.2 . . ?
C91 C92 C93 119.6(6) . . ?
C93 C92 H92 120.2 . . ?
C92 C93 H93 119.7 . . ?
C94 C93 C92 120.6(7) . . ?
C94 C93 H93 119.7 . . ?
O21 C94 C93 126.0(6) . . ?
O21 C94 C95 113.4(5) . . ?
C93 C94 C95 120.5(6) . . ?
O22 C95 C90 123.8(6) . . ?
O22 C95 C94 119.1(6) . . ?
C90 C95 C94 117.1(6) . . ?
O21 C96 H96A 109.5 . . ?
O21 C96 H96B 109.5 . . ?
O21 C96 H96C 109.5 . . ?
H96A C96 H96B 109.5 . . ?
H96A C96 H96C 109.5 . . ?
H96B C96 H96C 109.5 . . ?
H25A O25 H25B 105.2 . . ?
H26A O26 H26B 127.6 . . ?
H27A O27 H27B 98.0 . . ?
O29 N13 O28 128(2) . . ?
O30 N13 O28 118(2) . . ?
O30 N13 O29 113.0(19) . . ?
H31A O31 H31B 100.0 . . ?
H32D O32 H32E 114.2 . . ?
H33A O33 H33B 95.5 . . ?
H34A O34 H34B 103.1 . . ?
H35A O35 H35B 80.0 . . ?
H36A O36 H36B 109.3 . . ?
N14 C97 C98 169(3) . . ?
C97 C98 H98A 109.5 . . ?
C97 C98 H98B 109.5 . . ?
C97 C98 H98C 109.5 . . ?
H98A C98 H98B 109.5 . . ?
H98A C98 H98C 109.5 . . ?
H98B C98 H98C 109.5 . . ?
N15 C99 C100 177.8(15) . . ?
C99 C100 H10A 109.5 . . ?
C99 C100 H10B 109.5 . . ?
C99 C100 H10C 109.5 . . ?
H10A C100 H10B 109.5 . . ?
H10A C100 H10C 109.5 . . ?
H10B C100 H10C 109.5 . . ?
N16 C101 C102 177.5(16) . . ?
C101 C102 H10D 109.5 . . ?
C101 C102 H10E 109.5 . . ?
C101 C102 H10F 109.5 . . ?
H10D C102 H10E 109.5 . . ?
H10D C102 H10F 109.5 . . ?
H10E C102 H10F 109.5 . . ?
N17 C103 C104 176.1(16) . . ?
C103 C104 H10G 109.5 . . ?
C103 C104 H10H 109.5 . . ?
C103 C104 H10I 109.5 . . ?
H10G C104 H10H 109.5 . . ?
H10G C104 H10I 109.5 . . ?
H10H C104 H10I 109.5 . . ?

loop_
_geom_bond_atom_site_label_1
_geom_bond_atom_site_label_2
_geom_bond_distance
_geom_bond_site_symmetry_2
_geom_bond_publ_flag
La1 O2 2.428(4) . ?
La1 O3 2.589(4) . ?
La1 O6 2.469(4) . ?
La1 O7 2.600(4) . ?
La1 O11 2.618(4) . ?
La1 O12 2.670(4) . ?
La1 O13 2.639(4) . ?
La1 O14 2.582(4) . ?
La1 N1 2.854(5) . ?
La1 N3 2.804(5) . ?
La2 O5 2.774(4) . ?
La2 O6 2.466(4) . ?
La2 O10 2.690(4) . ?
La2 O11 2.584(4) . ?
La2 O14 2.668(4) . ?
La2 O15 2.605(4) . ?
La2 O17 2.747(4) . ?
La2 O18 2.462(4) . ?
La2 N5 2.637(5) . ?
La2 N8 2.626(5) . ?
La3 O9 2.609(4) . ?
La3 O10 2.554(4) . ?
La3 O15 2.632(4) . ?
La3 O16 2.600(4) . ?
La3 O18 2.466(4) . ?
La3 O19 2.590(4) . ?
La3 O22 2.472(4) . ?
La3 O23 2.598(4) . ?
La3 N9 2.782(5) . ?
La3 N11 2.801(5) . ?
O1 C14 1.373(8) . ?
O1 C18 1.432(9) . ?
O2 C13 1.291(7) . ?
O3 C10 1.246(8) . ?
O4 H4 0.8200 . ?
O4 C9 1.397(9) . ?
O5 C31 1.366(7) . ?
O5 C32 1.430(7) . ?
O6 C1 1.330(7) . ?
O7 C25 1.250(8) . ?
O8 H8 0.8200 . ?
O8 C24 1.430(8) . ?
O9 C46 1.400(8) . ?
O9 C48 1.432(7) . ?
O10 C47 1.308(7) . ?
O11 C40 1.298(7) . ?
O12 H12 0.863(13) . ?
O12 C39 1.424(7) . ?
O13 C62 1.391(8) . ?
O13 C64 1.431(8) . ?
O14 C63 1.313(7) . ?
O15 C56 1.276(7) . ?
O16 H16 0.864(14) . ?
O16 C55 1.432(7) . ?
O17 C76 1.379(7) . ?
O17 C80 1.434(7) . ?
O18 C75 1.322(7) . ?
O19 C72 1.232(7) . ?
O20 H20 0.8200 . ?
O20 C71 1.409(7) . ?
O21 C94 1.365(8) . ?
O21 C96 1.437(8) . ?
O22 C95 1.308(7) . ?
O23 C88 1.244(8) . ?
O24 H24 0.8200 . ?
O24 C87 1.418(8) . ?
N1 N2 1.392(7) . ?
N1 C11 1.288(8) . ?
N2 H2 0.8600 . ?
N2 C10 1.327(9) . ?
N3 N4 1.392(7) . ?
N3 C26 1.288(8) . ?
N4 H4A 0.8600 . ?
N4 C25 1.320(8) . ?
N5 N6 1.412(7) . ?
N5 C41 1.298(8) . ?
N6 C40 1.304(8) . ?
N7 N8 1.424(7) . ?
N7 C56 1.300(8) . ?
N8 C57 1.288(8) . ?
N9 N10 1.396(7) . ?
N9 C73 1.274(8) . ?
N10 H10 0.8600 . ?
N10 C72 1.330(8) . ?
N11 N12 1.394(7) . ?
N11 C89 1.284(8) . ?
N12 H12A 0.8600 . ?
N12 C88 1.344(8) . ?
C1 C27 1.410(9) . ?
C1 C31 1.426(8) . ?
C2 C3 1.383(11) . ?
C2 C8 1.388(12) . ?
C2 C9 1.517(11) . ?
C3 H3 0.9300 . ?
C3 C5 1.365(14) . ?
C4 C19 1.376(11) . ?
C4 C23 1.391(11) . ?
C4 C24 1.523(10) . ?
C5 H5 0.9300 . ?
C5 C6 1.369(17) . ?
C6 H6 0.9300 . ?
C6 C7 1.369(15) . ?
C7 H7 0.9300 . ?
C7 C8 1.394(12) . ?
C8 H8A 0.9300 . ?
C9 H9 0.9800 . ?
C9 C10 1.533(9) . ?
C11 H11 0.9300 . ?
C11 C12 1.431(9) . ?
C12 C13 1.419(9) . ?
C12 C17 1.416(9) . ?
C13 C14 1.421(9) . ?
C14 C15 1.372(9) . ?
C15 H15 0.9300 . ?
C15 C16 1.392(11) . ?
C16 H16A 0.9300 . ?
C16 C17 1.368(10) . ?
C17 H17 0.9300 . ?
C18 H18A 0.9600 . ?
C18 H18B 0.9600 . ?
C18 H18C 0.9600 . ?
C19 H19 0.9300 . ?
C19 C20 1.407(12) . ?
C20 H20A 0.9300 . ?
C20 C21 1.369(15) . ?
C21 H21 0.9300 . ?
C21 C22 1.377(15) . ?
C22 H22 0.9300 . ?
C22 C23 1.403(13) . ?
C23 H23 0.9300 . ?
C24 H24A 0.9800 . ?
C24 C25 1.529(9) . ?
C26 H26 0.9300 . ?
C26 C27 1.447(9) . ?
C27 C28 1.386(9) . ?
C28 H28 0.9300 . ?
C28 C29 1.377(10) . ?
C29 H29 0.9300 . ?
C29 C30 1.386(10) . ?
C30 H30 0.9300 . ?
C30 C31 1.383(8) . ?
C32 H32A 0.9600 . ?
C32 H32B 0.9600 . ?
C32 H32C 0.9600 . ?
C33 C34 1.397(10) . ?
C33 C38 1.388(9) . ?
C33 C39 1.523(9) . ?
C34 H34 0.9300 . ?
C34 C35 1.359(12) . ?
C35 H35 0.9300 . ?
C35 C36 1.389(12) . ?
C36 H36 0.9300 . ?
C36 C37 1.381(11) . ?
C37 H37 0.9300 . ?
C37 C38 1.369(10) . ?
C38 H38 0.9300 . ?
C39 H39 0.9800 . ?
C39 C40 1.521(8) . ?
C41 H41 0.9300 . ?
C41 C42 1.459(9) . ?
C42 C43 1.410(10) . ?
C42 C47 1.390(9) . ?
C43 H43 0.9300 . ?
C43 C44 1.362(11) . ?
C44 H44 0.9300 . ?
C44 C45 1.394(11) . ?
C45 H45 0.9300 . ?
C45 C46 1.373(10) . ?
C46 C47 1.443(9) . ?
C48 H48A 0.9600 . ?
C48 H48B 0.9600 . ?
C48 H48C 0.9600 . ?
C49 C50 1.381(10) . ?
C49 C54 1.398(10) . ?
C49 C55 1.504(9) . ?
C50 H50 0.9300 . ?
C50 C51 1.382(10) . ?
C51 H51 0.9300 . ?
C51 C52 1.381(12) . ?
C52 H52 0.9300 . ?
C52 C53 1.366(13) . ?
C53 H53 0.9300 . ?
C53 C54 1.376(11) . ?
C54 H54 0.9300 . ?
C55 H55 0.9800 . ?
C55 C56 1.541(8) . ?
C57 H57 0.9300 . ?
C57 C58 1.441(9) . ?
C58 C59 1.418(9) . ?
C58 C63 1.420(9) . ?
C59 H59 0.9300 . ?
C59 C60 1.365(10) . ?
C60 H60 0.9300 . ?
C60 C61 1.423(9) . ?
C61 H61 0.9300 . ?
C61 C62 1.377(9) . ?
C62 C63 1.421(9) . ?
C64 H64A 0.9600 . ?
C64 H64B 0.9600 . ?
C64 H64C 0.9600 . ?
C65 C66 1.383(10) . ?
C65 C70 1.396(10) . ?
C65 C71 1.521(9) . ?
C66 H66 0.9300 . ?
C66 C67 1.397(11) . ?
C67 H67 0.9300 . ?
C67 C68 1.366(12) . ?
C68 H68 0.9300 . ?
C68 C69 1.375(12) . ?
C69 H69 0.9300 . ?
C69 C70 1.379(11) . ?
C70 H70 0.9300 . ?
C71 H71 0.9800 . ?
C71 C72 1.531(8) . ?
C73 H73 0.9300 . ?
C73 C74 1.439(9) . ?
C74 C75 1.415(9) . ?
C74 C79 1.421(9) . ?
C75 C76 1.427(8) . ?
C76 C77 1.367(8) . ?
C77 H77 0.9300 . ?
C77 C78 1.397(9) . ?
C78 H78 0.9300 . ?
C78 C79 1.381(10) . ?
C79 H79 0.9300 . ?
C80 H80A 0.9600 . ?
C80 H80B 0.9600 . ?
C80 H80C 0.9600 . ?
C81 C82 1.379(11) . ?
C81 C86 1.360(9) . ?
C81 C87 1.504(9) . ?
C82 H82 0.9300 . ?
C82 C83 1.403(14) . ?
C83 H83 0.9300 . ?
C83 C84 1.369(14) . ?
C84 H84 0.9300 . ?
C84 C85 1.336(12) . ?
C85 H85 0.9300 . ?
C85 C86 1.393(11) . ?
C86 H86 0.9300 . ?
C87 H87 0.9800 . ?
C87 C88 1.512(9) . ?
C89 H89 0.9300 . ?
C89 C90 1.456(9) . ?
C90 C91 1.406(9) . ?
C90 C95 1.419(9) . ?
C91 H91 0.9300 . ?
C91 C92 1.354(10) . ?
C92 H92 0.9300 . ?
C92 C93 1.402(10) . ?
C93 H93 0.9300 . ?
C93 C94 1.396(9) . ?
C94 C95 1.428(9) . ?
C96 H96A 0.9600 . ?
C96 H96B 0.9600 . ?
C96 H96C 0.9600 . ?
O25 H25A 0.8466 . ?
O25 H25B 0.8291 . ?
O26 H26A 0.8545 . ?
O26 H26B 0.8216 . ?
O27 H27A 0.8722 . ?
O27 H27B 0.8498 . ?
O28 N13 1.314(17) . ?
O29 N13 1.285(17) . ?
O30 N13 1.259(18) . ?
O31 H31A 0.8496 . ?
O31 H31B 0.8130 . ?
O32 H32D 0.8759 . ?
O32 H32E 0.8978 . ?
O33 H33A 0.8503 . ?
O33 H33B 0.8275 . ?
O34 H34A 0.8512 . ?
O34 H34B 0.8966 . ?
O35 H35A 0.8557 . ?
O35 H35B 0.8517 . ?
O36 H36A 0.8007 . ?
O36 H36B 0.7942 . ?
N14 C97 1.23(2) . ?
C97 C98 1.46(2) . ?
C98 H98A 0.9600 . ?
C98 H98B 0.9600 . ?
C98 H98C 0.9600 . ?
N15 C99 1.124(13) . ?
C99 C100 1.448(16) . ?
C100 H10A 0.9600 . ?
C100 H10B 0.9600 . ?
C100 H10C 0.9600 . ?
N16 C101 1.116(16) . ?
C101 C102 1.411(18) . ?
C102 H10D 0.9600 . ?
C102 H10E 0.9600 . ?
C102 H10F 0.9600 . ?
N17 C103 1.097(14) . ?
C103 C104 1.45(2) . ?
C104 H10G 0.9600 . ?
C104 H10H 0.9600 . ?
C104 H10I 0.9600 . ?

loop_
_geom_hbond_atom_site_label_D
_geom_hbond_atom_site_label_H
_geom_hbond_atom_site_label_A
_geom_hbond_distance_DH
_geom_hbond_distance_HA
_geom_hbond_distance_DA
_geom_hbond_angle_DHA
_geom_hbond_site_symmetry_A
_geom_hbond_publ_flag
O8 H8 O22 0.82 1.92 2.738(6) 173.6 2_664 yes
O20 H20 N6 0.82 2.03 2.844(7) 174.0 4_756 yes
O24 H24 O33 0.82 1.99 2.733(9) 149.8 . yes
N10 H10 O31 0.86 2.00 2.811(9) 155.9 3_566 yes
O25 H25B O26 0.83 1.92 2.743(17) 169.7 . yes
O26 H26A O35 0.85 2.03 2.83(2) 156.2 . yes
O27 H27A N16 0.87 2.17 2.790(17) 128.0 4_656 yes
O31 H31A O27 0.85 2.34 2.862(15) 120.5 3_466 yes
O31 H31B O32 0.81 1.95 2.738(13) 162.0 . yes
O32 H32E N7 0.90 1.89 2.789(9) 176.2 2_664 yes
O33 H33A O35 0.85 2.13 2.775(15) 132.4 . yes
O34 H34A O36 0.85 1.97 2.71(3) 144.4 . yes
O35 H35A O28 0.86 1.98 2.80(2) 160.3 3_466 yes
O35 H35B O34 0.85 2.26 2.87(2) 128.3 3_566 yes
O36 H36A O32 0.80 2.03 2.815(16) 166.3 . yes

loop_
_geom_torsion_atom_site_label_1
_geom_torsion_atom_site_label_2
_geom_torsion_atom_site_label_3
_geom_torsion_atom_site_label_4
_geom_torsion
_geom_torsion_site_symmetry_1
_geom_torsion_site_symmetry_2
_geom_torsion_site_symmetry_3
_geom_torsion_site_symmetry_4
_geom_torsion_publ_flag
La1 O2 C13 C12 24.3(13) . . . . ?
La1 O2 C13 C14 -157.5(6) . . . . ?
La1 O3 C10 N2 -22.5(9) . . . . ?
La1 O3 C10 C9 156.1(5) . . . . ?
La1 O6 C1 C27 62.0(7) . . . . ?
La1 O6 C1 C31 -119.6(5) . . . . ?
La1 O7 C25 N4 -18.7(8) . . . . ?
La1 O7 C25 C24 164.6(4) . . . . ?
La1 O11 C40 N6 146.0(5) . . . . ?
La1 O11 C40 C39 -35.3(6) . . . . ?
La1 O12 C39 C33 100.9(5) . . . . ?
La1 O12 C39 C40 -22.3(6) . . . . ?
La1 O13 C62 C61 172.8(5) . . . . ?
La1 O13 C62 C63 -9.3(7) . . . . ?
La1 O14 C63 C58 -168.5(4) . . . . ?
La1 O14 C63 C62 11.4(7) . . . . ?
La1 N1 N2 C10 20.2(6) . . . . ?
La1 N1 C11 C12 -11.5(10) . . . . ?
La1 N3 N4 C25 26.4(6) . . . . ?
La1 N3 C26 C27 -5.6(9) . . . . ?
La2 O5 C31 C1 -30.7(6) . . . . ?
La2 O5 C31 C30 148.5(5) . . . . ?
La2 O6 C1 C27 -145.6(5) . . . . ?
La2 O6 C1 C31 32.8(7) . . . . ?
La2 O10 C47 C42 0.6(10) . . . . ?
La2 O10 C47 C46 -176.8(4) . . . . ?
La2 O11 C40 N6 30.8(7) . . . . ?
La2 O11 C40 C39 -150.5(4) . . . . ?
La2 O14 C63 C58 3.3(9) . . . . ?
La2 O14 C63 C62 -176.7(4) . . . . ?
La2 O15 C56 N7 35.3(7) . . . . ?
La2 O15 C56 C55 -146.3(4) . . . . ?
La2 O17 C76 C75 -30.6(6) . . . . ?
La2 O17 C76 C77 148.6(5) . . . . ?
La2 O18 C75 C74 -147.3(5) . . . . ?
La2 O18 C75 C76 31.9(7) . . . . ?
La2 N5 N6 C40 -34.5(6) . . . . ?
La2 N5 C41 C42 14.7(12) . . . . ?
La2 N8 C57 C58 17.1(11) . . . . ?
La3 O9 C46 C45 172.5(6) . . . . ?
La3 O9 C46 C47 -8.6(7) . . . . ?
La3 O10 C47 C42 -170.5(5) . . . . ?
La3 O10 C47 C46 12.1(8) . . . . ?
La3 O15 C56 N7 146.6(5) . . . . ?
La3 O15 C56 C55 -34.9(7) . . . . ?
La3 O16 C55 C49 125.6(5) . . . . ?
La3 O16 C55 C56 3.2(7) . . . . ?
La3 O18 C75 C74 62.4(7) . . . . ?
La3 O18 C75 C76 -118.4(5) . . . . ?
La3 O19 C72 N10 -21.2(8) . . . . ?
La3 O19 C72 C71 163.2(4) . . . . ?
La3 O22 C95 C90 63.3(8) . . . . ?
La3 O22 C95 C94 -117.9(5) . . . . ?
La3 O23 C88 N12 -23.0(8) . . . . ?
La3 O23 C88 C87 158.1(4) . . . . ?
La3 N9 N10 C72 22.6(6) . . . . ?
La3 N9 C73 C74 -10.8(9) . . . . ?
La3 N11 N12 C88 18.8(6) . . . . ?
La3 N11 C89 C90 -14.8(10) . . . . ?
O1 C14 C15 C16 -178.8(7) . . . . ?
O2 C13 C14 O1 1.7(9) . . . . ?
O2 C13 C14 C15 -176.3(6) . . . . ?
O4 C9 C10 O3 175.2(6) . . . . ?
O4 C9 C10 N2 -6.1(8) . . . . ?
O6 C1 C27 C26 -2.5(9) . . . . ?
O6 C1 C27 C28 174.3(6) . . . . ?
O6 C1 C31 O5 3.2(8) . . . . ?
O6 C1 C31 C30 -176.1(6) . . . . ?
O8 C24 C25 O7 -151.2(6) . . . . ?
O8 C24 C25 N4 32.0(8) . . . . ?
O9 C46 C47 O10 -1.9(9) . . . . ?
O9 C46 C47 C42 -179.6(6) . . . . ?
O12 C39 C40 O11 35.7(7) . . . . ?
O12 C39 C40 N6 -145.5(5) . . . . ?
O13 C62 C63 O14 -1.1(8) . . . . ?
O13 C62 C63 C58 178.8(5) . . . . ?
O16 C55 C56 O15 20.3(7) . . . . ?
O16 C55 C56 N7 -161.0(5) . . . . ?
O17 C76 C77 C78 -179.1(6) . . . . ?
O18 C75 C76 O17 3.4(7) . . . . ?
O18 C75 C76 C77 -175.9(5) . . . . ?
O20 C71 C72 O19 -166.4(5) . . . . ?
O20 C71 C72 N10 17.8(7) . . . . ?
O21 C94 C95 O22 6.5(8) . . . . ?
O21 C94 C95 C90 -174.6(5) . . . . ?
O24 C87 C88 O23 176.2(5) . . . . ?
O24 C87 C88 N12 -2.7(8) . . . . ?
N1 N2 C10 O3 -1.7(9) . . . . ?
N1 N2 C10 C9 179.6(5) . . . . ?
N1 C11 C12 C13 0.5(10) . . . . ?
N1 C11 C12 C17 -177.3(6) . . . . ?
N2 N1 C11 C12 171.5(6) . . . . ?
N3 N4 C25 O7 -7.8(9) . . . . ?
N3 N4 C25 C24 168.9(5) . . . . ?
N3 C26 C27 C1 -21.6(9) . . . . ?
N3 C26 C27 C28 161.7(6) . . . . ?
N4 N3 C26 C27 173.6(5) . . . . ?
N5 N6 C40 O11 3.0(9) . . . . ?
N5 N6 C40 C39 -175.7(5) . . . . ?
N5 C41 C42 C43 171.0(8) . . . . ?
N5 C41 C42 C47 -2.9(12) . . . . ?
N6 N5 C41 C42 -175.5(7) . . . . ?
N7 N8 C57 C58 -175.3(6) . . . . ?
N8 N7 C56 O15 0.8(9) . . . . ?
N8 N7 C56 C55 -177.8(5) . . . . ?
N8 C57 C58 C59 170.0(7) . . . . ?
N8 C57 C58 C63 -5.7(11) . . . . ?
N9 N10 C72 O19 -3.4(9) . . . . ?
N9 N10 C72 C71 172.3(5) . . . . ?
N9 C73 C74 C75 -21.1(9) . . . . ?
N9 C73 C74 C79 164.3(6) . . . . ?
N10 N9 C73 C74 174.2(5) . . . . ?
N11 N12 C88 O23 0.3(9) . . . . ?
N11 N12 C88 C87 179.2(5) . . . . ?
N11 C89 C90 C91 166.0(6) . . . . ?
N11 C89 C90 C95 -12.8(10) . . . . ?
N12 N11 C89 C90 179.0(6) . . . . ?
C1 C27 C28 C29 3.7(10) . . . . ?
C2 C3 C5 C6 -1.7(18) . . . . ?
C2 C9 C10 O3 49.5(9) . . . . ?
C2 C9 C10 N2 -131.8(7) . . . . ?
C3 C2 C8 C7 2.6(13) . . . . ?
C3 C2 C9 O4 0.6(10) . . . . ?
C3 C2 C9 C10 125.8(8) . . . . ?
C3 C5 C6 C7 2(2) . . . . ?
C4 C19 C20 C21 -0.5(11) . . . . ?
C4 C24 C25 O7 88.1(7) . . . . ?
C4 C24 C25 N4 -88.7(7) . . . . ?
C5 C6 C7 C8 -0.2(19) . . . . ?
C6 C7 C8 C2 -2.2(16) . . . . ?
C8 C2 C3 C5 -0.7(14) . . . . ?
C8 C2 C9 O4 175.9(7) . . . . ?
C8 C2 C9 C10 -58.8(10) . . . . ?
C9 C2 C3 C5 174.8(9) . . . . ?
C9 C2 C8 C7 -172.8(8) . . . . ?
C11 N1 N2 C10 -162.2(6) . . . . ?
C11 C12 C13 O2 -1.7(10) . . . . ?
C11 C12 C13 C14 -180.0(6) . . . . ?
C11 C12 C17 C16 179.5(7) . . . . ?
C12 C13 C14 O1 180.0(6) . . . . ?
C12 C13 C14 C15 2.0(10) . . . . ?
C13 C12 C17 C16 1.7(10) . . . . ?
C13 C14 C15 C16 -1.1(11) . . . . ?
C14 C15 C16 C17 0.5(11) . . . . ?
C15 C16 C17 C12 -0.8(11) . . . . ?
C17 C12 C13 O2 176.0(6) . . . . ?
C17 C12 C13 C14 -2.2(9) . . . . ?
C18 O1 C14 C13 172.4(7) . . . . ?
C18 O1 C14 C15 -9.7(11) . . . . ?
C19 C4 C23 C22 -1.7(11) . . . . ?
C19 C4 C24 O8 163.4(6) . . . . ?
C19 C4 C24 C25 -78.3(8) . . . . ?
C19 C20 C21 C22 -0.4(12) . . . . ?
C20 C21 C22 C23 0.3(14) . . . . ?
C21 C22 C23 C4 0.8(13) . . . . ?
C23 C4 C19 C20 1.6(10) . . . . ?
C23 C4 C24 O8 -19.7(8) . . . . ?
C23 C4 C24 C25 98.6(7) . . . . ?
C24 C4 C19 C20 178.6(6) . . . . ?
C24 C4 C23 C22 -178.7(7) . . . . ?
C26 N3 N4 C25 -153.0(6) . . . . ?
C26 C27 C28 C29 -179.5(6) . . . . ?
C27 C1 C31 O5 -178.3(5) . . . . ?
C27 C1 C31 C30 2.4(9) . . . . ?
C27 C28 C29 C30 -1.2(11) . . . . ?
C28 C29 C30 C31 -0.7(10) . . . . ?
C29 C30 C31 O5 -179.2(6) . . . . ?
C29 C30 C31 C1 0.0(10) . . . . ?
C31 C1 C27 C26 179.1(5) . . . . ?
C31 C1 C27 C28 -4.2(9) . . . . ?
C32 O5 C31 C1 169.0(5) . . . . ?
C32 O5 C31 C30 -11.7(9) . . . . ?
C33 C34 C35 C36 1.3(16) . . . . ?
C33 C39 C40 O11 -88.4(6) . . . . ?
C33 C39 C40 N6 90.5(6) . . . . ?
C34 C33 C38 C37 -1.8(11) . . . . ?
C34 C33 C39 O12 146.9(7) . . . . ?
C34 C33 C39 C40 -93.5(8) . . . . ?
C34 C35 C36 C37 -1.2(15) . . . . ?
C35 C36 C37 C38 -0.4(13) . . . . ?
C36 C37 C38 C33 2.0(12) . . . . ?
C38 C33 C34 C35 0.2(13) . . . . ?
C38 C33 C39 O12 -33.1(8) . . . . ?
C38 C33 C39 C40 86.5(7) . . . . ?
C39 C33 C34 C35 -179.8(8) . . . . ?
C39 C33 C38 C37 178.1(7) . . . . ?
C41 N5 N6 C40 152.8(6) . . . . ?
C41 C42 C43 C44 -173.8(9) . . . . ?
C41 C42 C47 O10 -4.4(11) . . . . ?
C41 C42 C47 C46 173.1(7) . . . . ?
C42 C43 C44 C45 0.9(16) . . . . ?
C43 C42 C47 O10 -177.9(7) . . . . ?
C43 C42 C47 C46 -0.5(11) . . . . ?
C43 C44 C45 C46 -1.9(15) . . . . ?
C44 C45 C46 O9 -179.3(8) . . . . ?
C44 C45 C46 C47 1.9(13) . . . . ?
C45 C46 C47 O10 177.0(7) . . . . ?
C45 C46 C47 C42 -0.6(11) . . . . ?
C47 C42 C43 C44 0.4(14) . . . . ?
C48 O9 C46 C45 -20.1(10) . . . . ?
C48 O9 C46 C47 158.9(6) . . . . ?
C49 C50 C51 C52 -1.8(12) . . . . ?
C49 C55 C56 O15 -101.8(7) . . . . ?
C49 C55 C56 N7 76.9(7) . . . . ?
C50 C49 C54 C53 1.7(11) . . . . ?
C50 C49 C55 O16 -70.0(8) . . . . ?
C50 C49 C55 C56 48.8(8) . . . . ?
C50 C51 C52 C53 2.1(13) . . . . ?
C51 C52 C53 C54 -0.5(13) . . . . ?
C52 C53 C54 C49 -1.4(13) . . . . ?
C54 C49 C50 C51 -0.1(11) . . . . ?
C54 C49 C55 O16 108.3(7) . . . . ?
C54 C49 C55 C56 -132.9(7) . . . . ?
C55 C49 C50 C51 178.1(7) . . . . ?
C55 C49 C54 C53 -176.6(7) . . . . ?
C56 N7 N8 La2 -36.2(6) . . . . ?
C56 N7 N8 C57 152.6(6) . . . . ?
C57 C58 C59 C60 -174.0(7) . . . . ?
C57 C58 C63 O14 -4.1(10) . . . . ?
C57 C58 C63 C62 176.0(6) . . . . ?
C58 C59 C60 C61 -1.6(11) . . . . ?
C59 C58 C63 O14 -179.5(6) . . . . ?
C59 C58 C63 C62 0.5(9) . . . . ?
C59 C60 C61 C62 -1.0(10) . . . . ?
C60 C61 C62 O13 -178.7(6) . . . . ?
C60 C61 C62 C63 3.6(10) . . . . ?
C61 C62 C63 O14 176.8(6) . . . . ?
C61 C62 C63 C58 -3.2(9) . . . . ?
C63 C58 C59 C60 1.8(10) . . . . ?
C64 O13 C62 C61 -2.0(9) . . . . ?
C64 O13 C62 C63 175.9(6) . . . . ?
C65 C66 C67 C68 0.6(10) . . . . ?
C65 C71 C72 O19 70.3(7) . . . . ?
C65 C71 C72 N10 -105.6(6) . . . . ?
C66 C65 C70 C69 -0.1(10) . . . . ?
C66 C65 C71 O20 -32.4(8) . . . . ?
C66 C65 C71 C72 87.7(7) . . . . ?
C66 C67 C68 C69 -0.3(12) . . . . ?
C67 C68 C69 C70 -0.2(12) . . . . ?
C68 C69 C70 C65 0.4(11) . . . . ?
C70 C65 C66 C67 -0.4(9) . . . . ?
C70 C65 C71 O20 151.3(6) . . . . ?
C70 C65 C71 C72 -88.6(7) . . . . ?
C71 C65 C66 C67 -176.7(6) . . . . ?
C71 C65 C70 C69 176.2(6) . . . . ?
C73 N9 N10 C72 -161.5(5) . . . . ?
C73 C74 C75 O18 -1.0(9) . . . . ?
C73 C74 C75 C76 179.9(6) . . . . ?
C73 C74 C79 C78 179.1(6) . . . . ?
C74 C75 C76 O17 -177.4(5) . . . . ?
C74 C75 C76 C77 3.3(9) . . . . ?
C75 C74 C79 C78 4.5(9) . . . . ?
C75 C76 C77 C78 0.2(10) . . . . ?
C76 C77 C78 C79 -1.3(10) . . . . ?
C77 C78 C79 C74 -1.0(10) . . . . ?
C79 C74 C75 O18 173.7(5) . . . . ?
C79 C74 C75 C76 -5.5(8) . . . . ?
C80 O17 C76 C75 167.4(5) . . . . ?
C80 O17 C76 C77 -13.3(9) . . . . ?
C81 C82 C83 C84 -6.1(16) . . . . ?
C81 C87 C88 O23 54.1(8) . . . . ?
C81 C87 C88 N12 -124.8(6) . . . . ?
C82 C81 C86 C85 2.2(12) . . . . ?
C82 C81 C87 O24 112.3(8) . . . . ?
C82 C81 C87 C88 -124.9(8) . . . . ?
C82 C83 C84 C85 5.9(17) . . . . ?
C83 C84 C85 C86 -1.8(15) . . . . ?
C84 C85 C86 C81 -2.4(13) . . . . ?
C86 C81 C82 C83 2.0(13) . . . . ?
C86 C81 C87 O24 -62.7(8) . . . . ?
C86 C81 C87 C88 60.1(8) . . . . ?
C87 C81 C82 C83 -173.0(8) . . . . ?
C87 C81 C86 C85 177.3(7) . . . . ?
C89 N11 N12 C88 -172.7(6) . . . . ?
C89 C90 C91 C92 -176.5(6) . . . . ?
C89 C90 C95 O22 -7.4(9) . . . . ?
C89 C90 C95 C94 173.8(6) . . . . ?
C90 C91 C92 C93 1.5(10) . . . . ?
C91 C90 C95 O22 173.8(6) . . . . ?
C91 C90 C95 C94 -5.0(9) . . . . ?
C91 C92 C93 C94 -2.5(10) . . . . ?
C92 C93 C94 O21 178.1(6) . . . . ?
C92 C93 C94 C95 -0.3(10) . . . . ?
C93 C94 C95 O22 -174.9(6) . . . . ?
C93 C94 C95 C90 4.0(9) . . . . ?
C95 C90 C91 C92 2.4(10) . . . . ?
C96 O21 C94 C93 -7.7(9) . . . . ?
C96 O21 C94 C95 170.9(5) . . . . ?
